data_2108346
loop_
_publ_author_name
'Siidra, Oleg I.'
'Kozin, Michael S.'
'Depmeier, Wulf'
'Kayukov, Roman A.'
'Kovrugin, Vadim M.'

_publ_section_title
;
 Copper--lead selenite bromides: a new large family of compounds partly
 having Cu^2+^ substructures derivable from kagome nets
;
_journal_issue 6
_journal_name_full 'Acta Crystallographica Section B'
_journal_page_first 712
_journal_page_last 724
_journal_paper_doi 10.1107/S2052520618016542
_journal_volume 74
_journal_year 2018
_chemical_formula_sum 'Br1.17 Cu1.92 O3 Pb0.25 Se0.75'
_chemical_formula_weight 375.23
_space_group_crystal_system monoclinic
_space_group_IT_number 12
_space_group_name_Hall '-C 2y'
_space_group_name_H-M_alt 'C 1 2/m 1'
_symmetry_space_group_name_Hall '-C 2y'
_symmetry_space_group_name_H-M 'C 1 2/m 1'
_audit_creation_method SHELXL-2014/7
_cell_angle_alpha 90
_cell_angle_beta 99.270(7)
_cell_angle_gamma 90
_cell_formula_units_Z 16
_cell_length_a 19.146(5)
_cell_length_b 6.2686(18)
_cell_length_c 17.296(5)
_cell_measurement_reflns_used 2300
_cell_measurement_temperature 296(2)
_cell_measurement_theta_max 27.999
_cell_measurement_theta_min 2.156
_cell_volume 2048.7(10)
_computing_structure_refinement 'SHELXL-2014/7 (Sheldrick, 2014)'
_diffrn_ambient_temperature 296(2)
_diffrn_measured_fraction_theta_full 0.994
_diffrn_measured_fraction_theta_max 0.989
_diffrn_measurement_device_type 'Bruker Apex 2 Duo'
_diffrn_radiation_type MoK\a
_diffrn_radiation_wavelength 0.71073
_diffrn_reflns_av_R_equivalents 0.0461
_diffrn_reflns_av_unetI/netI 0.0510
_diffrn_reflns_Laue_measured_fraction_full 0.994
_diffrn_reflns_Laue_measured_fraction_max 0.989
_diffrn_reflns_limit_h_max 25
_diffrn_reflns_limit_h_min -25
_diffrn_reflns_limit_k_max 8
_diffrn_reflns_limit_k_min -5
_diffrn_reflns_limit_l_max 22
_diffrn_reflns_limit_l_min -22
_diffrn_reflns_number 8910
_diffrn_reflns_point_group_measured_fraction_full 0.994
_diffrn_reflns_point_group_measured_fraction_max 0.989
_diffrn_reflns_theta_full 25.242
_diffrn_reflns_theta_max 27.999
_diffrn_reflns_theta_min 2.156
_exptl_absorpt_coefficient_mu 30.557
_exptl_crystal_density_diffrn 4.866
_exptl_crystal_description prism
_exptl_crystal_F_000 2671
_refine_diff_density_max 3.111
_refine_diff_density_min -1.747
_refine_diff_density_rms 0.429
_refine_ls_extinction_coef 0.000032(16)
_refine_ls_extinction_expression Fc^*^=kFc[1+0.001xFc^2^\l^3^/sin(2\q)]^-1/4^
_refine_ls_extinction_method 'SHELXL-2014/7 (Sheldrick 2014'
_refine_ls_goodness_of_fit_ref 1.060
_refine_ls_hydrogen_treatment undef
_refine_ls_matrix_type full
_refine_ls_number_parameters 174
_refine_ls_number_reflns 2683
_refine_ls_number_restraints 0
_refine_ls_restrained_S_all 1.060
_refine_ls_R_factor_all 0.0452
_refine_ls_R_factor_gt 0.0284
_refine_ls_shift/su_max 0.001
_refine_ls_shift/su_mean 0.000
_refine_ls_structure_factor_coef Fsqd
_refine_ls_weighting_details 'w=1/[\s^2^(Fo^2^)+(0.0260P)^2^+0.7924P] where P=(Fo^2^+2Fc^2^)/3'
_refine_ls_weighting_scheme calc
_refine_ls_wR_factor_gt 0.0577
_refine_ls_wR_factor_ref 0.0632
_reflns_Friedel_coverage 0.000
_reflns_number_gt 2143
_reflns_number_total 2683
_reflns_threshold_expression 'I > 2\s(I)'
_cod_data_source_file ps5074sup1.cif
_cod_data_source_block CuPbOXO2
_cod_database_code 2108346
_shelx_shelxl_version_number 2014/7
_shelx_space_group_comment
;
The symmetry employed for this shelxl refinement is uniquely defined
by the following loop, which should always be used as a source of
symmetry information in preference to the above space-group names.
They are only intended as comments.
;

loop_
_space_group_symop_operation_xyz
'x, y, z'
'-x, y, -z'
'x+1/2, y+1/2, z'
'-x+1/2, y+1/2, -z'
'-x, -y, -z'
'x, -y, z'
'-x+1/2, -y+1/2, -z'
'x+1/2, -y+1/2, z'

loop_
_atom_site_label
_atom_site_type_symbol
_atom_site_fract_x
_atom_site_fract_y
_atom_site_fract_z
_atom_site_U_iso_or_equiv
_atom_site_adp_type
_atom_site_occupancy
_atom_site_site_symmetry_order
_atom_site_calc_flag
_atom_site_refinement_flags_posn
_atom_site_refinement_flags_adp
_atom_site_refinement_flags_occupancy
Pb1 Pb -0.00157(2) 0.0000 0.20810(2) 0.01048(10) Uani 1 2 d S T P
Se1 Se 0.03402(5) -0.5000 0.33955(5) 0.0081(2) Uani 1 2 d S T P
Se2 Se -0.22614(5) -0.5000 -0.29428(6) 0.0086(2) Uani 1 2 d S T P
Se3 Se -0.10201(5) 0.0000 -0.00694(6) 0.0089(2) Uani 1 2 d S T P
Br1 Br -0.19101(5) -0.5000 0.52006(6) 0.0169(2) Uani 1 2 d S T P
Br2 Br -0.35666(5) -0.5000 0.33619(6) 0.0156(2) Uani 1 2 d S T P
Br3 Br -0.05028(5) -0.5000 -0.13761(7) 0.0209(2) Uani 1 2 d S T P
Br4 Br -0.17479(6) -0.5000 0.16059(6) 0.0193(2) Uani 1 2 d S T P
Cu1 Cu -0.23210(6) -0.5000 0.34696(7) 0.0114(3) Uani 1 2 d S T P
Cu2 Cu -0.08036(6) -0.5000 0.46662(7) 0.0192(3) Uani 1 2 d S T P
Cu3 Cu -0.32076(6) -0.5000 -0.14988(7) 0.0113(3) Uani 1 2 d S T P
Cu4 Cu -0.11735(4) -0.24737(10) 0.30549(5) 0.01011(18) Uani 1 1 d . . .
Cu5 Cu -0.16051(6) -0.5000 -0.09476(7) 0.0151(3) Uani 1 2 d S T P
Cu6 Cu -0.2500 -0.2500 0.0000 0.0124(3) Uani 1 2 d S . P
Br5A Br -0.08625(12) 0.0000 0.45461(12) 0.0124(4) Uani 0.6 2 d S T P
Br5B Br -0.0651(7) 0.0000 0.4759(8) 0.011(3) Uiso 0.1 2 d S . P
Cu7 Cu -0.17933(16) -0.0851(4) 0.52093(17) 0.0333(7) Uani 0.35 1 d . . P
O1 O -0.1102(3) 0.0000 0.2433(4) 0.0074(13) Uani 1 2 d S T P
O2 O -0.2501(3) -0.5000 -0.0598(4) 0.0106(14) Uani 1 2 d S T P
O3 O -0.1291(3) -0.5000 0.3633(4) 0.0087(13) Uani 1 2 d S T P
O4 O -0.2322(3) -0.5000 -0.1981(4) 0.0134(14) Uani 1 2 d S T P
O5 O 0.0156(3) -0.5000 0.4342(4) 0.0135(14) Uani 1 2 d S T P
O6 O -0.0159(2) -0.2893(6) 0.3014(3) 0.0114(10) Uani 1 1 d . . .
O7 O -0.0970(3) 0.0000 0.0916(4) 0.0122(14) Uani 1 2 d S T P
O8 O -0.2827(2) -0.2978(6) -0.3270(3) 0.0130(10) Uani 1 1 d . . .
O9 O -0.1565(2) -0.2090(7) -0.0333(3) 0.0159(11) Uani 1 1 d . . .

loop_
_atom_site_aniso_label
_atom_site_aniso_U_11
_atom_site_aniso_U_22
_atom_site_aniso_U_33
_atom_site_aniso_U_23
_atom_site_aniso_U_13
_atom_site_aniso_U_12
Pb1 0.0100(2) 0.01105(14) 0.0112(2) 0.000 0.00444(15) 0.000
Se1 0.0069(5) 0.0103(3) 0.0069(5) 0.000 0.0008(4) 0.000
Se2 0.0087(5) 0.0068(3) 0.0111(5) 0.000 0.0042(4) 0.000
Se3 0.0077(5) 0.0099(3) 0.0098(5) 0.000 0.0033(4) 0.000
Br1 0.0099(5) 0.0301(5) 0.0107(5) 0.000 0.0019(4) 0.000
Br2 0.0080(5) 0.0165(4) 0.0210(6) 0.000 -0.0013(4) 0.000
Br3 0.0142(6) 0.0260(5) 0.0256(6) 0.000 0.0124(5) 0.000
Br4 0.0254(6) 0.0157(4) 0.0158(6) 0.000 0.0006(5) 0.000
Cu1 0.0075(6) 0.0063(4) 0.0202(7) 0.000 0.0010(5) 0.000
Cu2 0.0061(7) 0.0452(7) 0.0058(7) 0.000 0.0002(5) 0.000
Cu3 0.0091(6) 0.0159(5) 0.0092(6) 0.000 0.0025(5) 0.000
Cu4 0.0093(4) 0.0084(3) 0.0132(5) 0.0031(3) 0.0035(3) 0.0004(3)
Cu5 0.0109(7) 0.0199(5) 0.0163(7) 0.000 0.0072(5) 0.000
Cu6 0.0108(7) 0.0116(5) 0.0157(7) -0.0051(5) 0.0051(5) -0.0028(4)
Br5A 0.0164(12) 0.0187(8) 0.0010(10) 0.000 -0.0012(8) 0.000
Cu7 0.0440(19) 0.0357(13) 0.0219(16) -0.0033(12) 0.0103(14) -0.0125(13)
O1 0.006(3) 0.009(2) 0.009(4) 0.000 0.005(3) 0.000
O2 0.010(4) 0.013(3) 0.010(4) 0.000 0.004(3) 0.000
O3 0.009(3) 0.012(3) 0.005(3) 0.000 0.000(3) 0.000
O4 0.009(4) 0.025(3) 0.006(4) 0.000 0.004(3) 0.000
O5 0.010(4) 0.023(3) 0.007(4) 0.000 0.000(3) 0.000
O6 0.009(2) 0.0127(18) 0.012(3) 0.0025(19) 0.001(2) 0.0009(17)
O7 0.004(3) 0.020(3) 0.013(4) 0.000 0.003(3) 0.000
O8 0.010(3) 0.0056(17) 0.025(3) 0.0023(19) 0.007(2) 0.0008(17)
O9 0.013(3) 0.0141(19) 0.022(3) -0.004(2) 0.009(2) -0.0025(18)

loop_
_atom_type_symbol
_atom_type_description
_atom_type_scat_dispersion_real
_atom_type_scat_dispersion_imag
_atom_type_scat_source
Cu Cu 0.3201 1.2651 'International Tables Vol C Tables 4.2.6.8 and 6.1.1.4'
Se Se -0.0929 2.2259 'International Tables Vol C Tables 4.2.6.8 and 6.1.1.4'
Br Br -0.2901 2.4595 'International Tables Vol C Tables 4.2.6.8 and 6.1.1.4'
Pb Pb -3.3944 10.1111 'International Tables Vol C Tables 4.2.6.8 and 6.1.1.4'
O O 0.0106 0.0060 'International Tables Vol C Tables 4.2.6.8 and 6.1.1.4'

loop_
_geom_angle_atom_site_label_1
_geom_angle_atom_site_label_2
_geom_angle_atom_site_label_3
_geom_angle
_geom_angle_site_symmetry_1
_geom_angle_site_symmetry_3
O1 Pb1 O6 67.70(14) . .
O1 Pb1 O6 67.70(14) . 6
O6 Pb1 O6 94.4(2) . 6
O1 Pb1 O7 68.3(2) . .
O6 Pb1 O7 112.56(13) . .
O6 Pb1 O7 112.56(13) 6 .
O1 Pb1 Br2 122.46(16) . 3
O6 Pb1 Br2 74.22(10) . 3
O6 Pb1 Br2 74.22(10) 6 3
O7 Pb1 Br2 169.22(15) . 3
O1 Pb1 Cu4 32.57(8) . .
O6 Pb1 Cu4 35.42(10) . .
O6 Pb1 Cu4 81.96(10) 6 .
O7 Pb1 Cu4 87.04(13) . .
Br2 Pb1 Cu4 102.51(3) 3 .
O1 Pb1 Cu4 32.57(8) . 6
O6 Pb1 Cu4 81.96(10) . 6
O6 Pb1 Cu4 35.42(10) 6 6
O7 Pb1 Cu4 87.04(13) . 6
Br2 Pb1 Cu4 102.51(3) 3 6
Cu4 Pb1 Cu4 54.79(3) . 6
O1 Pb1 Cu3 32.47(16) . 7_445
O6 Pb1 Cu3 88.99(10) . 7_445
O6 Pb1 Cu3 88.99(10) 6 7_445
O7 Pb1 Cu3 35.86(15) . 7_445
Br2 Pb1 Cu3 154.93(3) 3 7_445
Cu4 Pb1 Cu3 55.87(3) . 7_445
Cu4 Pb1 Cu3 55.87(3) 6 7_445
O1 Pb1 Br3 114.31(5) . 5_545
O6 Pb1 Br3 69.16(10) . 5_545
O6 Pb1 Br3 159.29(10) 6 5_545
O7 Pb1 Br3 86.09(7) . 5_545
Br2 Pb1 Br3 88.80(2) 3 5_545
Cu4 Pb1 Br3 90.47(3) . 5_545
Cu4 Pb1 Br3 144.89(2) 6 5_545
Cu3 Pb1 Br3 102.71(2) 7_445 5_545
O1 Pb1 Br3 114.31(5) . 5
O6 Pb1 Br3 159.30(10) . 5
O6 Pb1 Br3 69.16(10) 6 5
O7 Pb1 Br3 86.09(7) . 5
Br2 Pb1 Br3 88.80(2) 3 5
Cu4 Pb1 Br3 144.89(2) . 5
Cu4 Pb1 Br3 90.47(2) 6 5
Cu3 Pb1 Br3 102.71(2) 7_445 5
Br3 Pb1 Br3 123.28(4) 5_545 5
O6 Se1 O6 102.0(3) 6_545 .
O6 Se1 O5 100.4(2) 6_545 .
O6 Se1 O5 100.4(2) . .
O6 Se1 O3 63.43(16) 6_545 .
O6 Se1 O3 63.43(16) . .
O5 Se1 O3 61.9(2) . .
O6 Se1 Cu4 83.10(15) 6_545 .
O6 Se1 Cu4 29.28(15) . .
O5 Se1 Cu4 82.01(19) . .
O3 Se1 Cu4 34.15(6) . .
O6 Se1 Cu4 29.28(15) 6_545 6_545
O6 Se1 Cu4 83.10(15) . 6_545
O5 Se1 Cu4 82.01(19) . 6_545
O3 Se1 Cu4 34.15(6) . 6_545
Cu4 Se1 Cu4 57.90(3) . 6_545
O6 Se1 Cu2 115.66(16) 6_545 5_546
O6 Se1 Cu2 115.67(16) . 5_546
O5 Se1 Cu2 26.8(2) . 5_546
O3 Se1 Cu2 88.74(12) . 5_546
Cu4 Se1 Cu2 105.44(3) . 5_546
Cu4 Se1 Cu2 105.44(3) 6_545 5_546
O6 Se1 Cu2 82.43(16) 6_545 .
O6 Se1 Cu2 82.44(16) . .
O5 Se1 Cu2 28.7(2) . .
O3 Se1 Cu2 33.20(11) . .
Cu4 Se1 Cu2 57.54(3) . .
Cu4 Se1 Cu2 57.54(3) 6_545 .
Cu2 Se1 Cu2 55.54(4) 5_546 .
O6 Se1 Br1 128.84(15) 6_545 5_546
O6 Se1 Br1 128.84(15) . 5_546
O5 Se1 Br1 68.3(2) . 5_546
O3 Se1 Br1 130.24(12) . 5_546
Cu4 Se1 Br1 138.74(3) . 5_546
Cu4 Se1 Br1 138.74(3) 6_545 5_546
Cu2 Se1 Br1 41.50(3) 5_546 5_546
Cu2 Se1 Br1 97.04(4) . 5_546
O6 Se1 Br3 75.61(16) 6_545 5_545
O6 Se1 Br3 75.61(16) . 5_545
O5 Se1 Br3 173.4(2) . 5_545
O3 Se1 Br3 111.47(11) . 5_545
Cu4 Se1 Br3 92.19(3) . 5_545
Cu4 Se1 Br3 92.19(3) 6_545 5_545
Cu2 Se1 Br3 159.79(4) 5_546 5_545
Cu2 Se1 Br3 144.68(4) . 5_545
Br1 Se1 Br3 118.28(4) 5_546 5_545
O4 Se2 O8 100.8(2) . .
O4 Se2 O8 100.8(2) . 6_545
O8 Se2 O8 96.2(3) . 6_545
O4 Se2 Cu3 28.8(2) . .
O8 Se2 Cu3 81.64(16) . .
O8 Se2 Cu3 81.64(16) 6_545 .
O4 Se2 Cu1 102.63(6) . 7_435
O8 Se2 Cu1 119.90(15) . 7_435
O8 Se2 Cu1 25.28(14) 6_545 7_435
Cu3 Se2 Cu1 94.01(3) . 7_435
O4 Se2 Cu1 102.63(6) . 7_445
O8 Se2 Cu1 25.28(14) . 7_445
O8 Se2 Cu1 119.90(15) 6_545 7_445
Cu3 Se2 Cu1 94.01(3) . 7_445
Cu1 Se2 Cu1 140.96(5) 7_435 7_445
O4 Se2 Cu4 81.6(2) . 4_445
O8 Se2 Cu4 79.08(15) . 4_445
O8 Se2 Cu4 28.59(15) 6_545 4_445
Cu3 Se2 Cu4 56.72(3) . 4_445
Cu1 Se2 Cu4 51.31(2) 7_435 4_445
Cu1 Se2 Cu4 104.30(4) 7_445 4_445
O4 Se2 Cu4 81.6(2) . 7_445
O8 Se2 Cu4 28.59(15) . 7_445
O8 Se2 Cu4 79.07(15) 6_545 7_445
Cu3 Se2 Cu4 56.72(3) . 7_445
Cu1 Se2 Cu4 104.30(4) 7_435 7_445
Cu1 Se2 Cu4 51.31(2) 7_445 7_445
Cu4 Se2 Cu4 55.12(3) 4_445 7_445
O4 Se2 Br1 172.6(2) . 1_554
O8 Se2 Br1 84.14(16) . 1_554
O8 Se2 Br1 84.14(16) 6_545 1_554
Cu3 Se2 Br1 158.65(4) . 1_554
Cu1 Se2 Br1 79.39(3) 7_435 1_554
Cu1 Se2 Br1 79.39(3) 7_445 1_554
Cu4 Se2 Br1 104.92(3) 4_445 1_554
Cu4 Se2 Br1 104.92(3) 7_445 1_554
O4 Se2 O1 62.0(2) . 7_445
O8 Se2 O1 61.41(16) . 7_445
O8 Se2 O1 61.41(16) 6_545 7_445
Cu3 Se2 O1 33.18(11) . 7_445
Cu1 Se2 O1 83.09(4) 7_435 7_445
Cu1 Se2 O1 83.09(4) 7_445 7_445
Cu4 Se2 O1 32.82(6) 4_445 7_445
Cu4 Se2 O1 32.82(6) 7_445 7_445
Br1 Se2 O1 125.46(11) 1_554 7_445
O4 Se2 Cu5 24.8(2) . .
O8 Se2 Cu5 115.98(16) . .
O8 Se2 Cu5 115.98(16) 6_545 .
Cu3 Se2 Cu5 53.55(4) . .
Cu1 Se2 Cu5 107.72(3) 7_435 .
Cu1 Se2 Cu5 107.72(3) 7_445 .
Cu4 Se2 Cu5 103.54(3) 4_445 .
Cu4 Se2 Cu5 103.54(3) 7_445 .
Br1 Se2 Cu5 147.80(4) 1_554 .
O1 Se2 Cu5 86.73(11) 7_445 .
O4 Se2 Br2 107.33(10) . 7_445
O8 Se2 Br2 64.33(14) . 7_445
O8 Se2 Br2 148.12(16) 6_545 7_445
Cu3 Se2 Br2 117.32(2) . 7_445
Cu1 Se2 Br2 148.30(4) 7_435 7_445
Cu1 Se2 Br2 39.34(3) 7_445 7_445
Cu4 Se2 Br2 143.26(3) 4_445 7_445
Cu4 Se2 Br2 90.23(3) 7_445 7_445
Br1 Se2 Br2 69.60(2) 1_554 7_445
O1 Se2 Br2 120.18(2) 7_445 7_445
Cu5 Se2 Br2 95.65(3) . 7_445
O9 Se3 O9 101.6(3) . 6
O9 Se3 O7 101.8(2) . .
O9 Se3 O7 101.8(2) 6 .
O9 Se3 O2 63.74(17) . 7_445
O9 Se3 O2 63.74(17) 6 7_445
O7 Se3 O2 63.2(2) . 7_445
O9 Se3 Cu6 30.07(16) . .
O9 Se3 Cu6 83.11(16) 6 .
O7 Se3 Cu6 82.59(18) . .
O2 Se3 Cu6 33.67(6) 7_445 .
O9 Se3 Cu6 83.11(16) . 4_455
O9 Se3 Cu6 30.07(16) 6 4_455
O7 Se3 Cu6 82.59(18) . 4_455
O2 Se3 Cu6 33.67(6) 7_445 4_455
Cu6 Se3 Cu6 57.52(2) . 4_455
O9 Se3 Cu3 83.27(17) . 7_445
O9 Se3 Cu3 83.27(17) 6 7_445
O7 Se3 Cu3 29.5(2) . 7_445
O2 Se3 Cu3 33.72(12) 7_445 7_445
Cu6 Se3 Cu3 57.37(2) . 7_445
Cu6 Se3 Cu3 57.37(2) 4_455 7_445
O9 Se3 Cu5 115.23(16) . 1_565
O9 Se3 Cu5 21.69(16) 6 1_565
O7 Se3 Cu5 112.96(7) . 1_565
O2 Se3 Cu5 85.37(6) 7_445 1_565
Cu6 Se3 Cu5 102.84(3) . 1_565
Cu6 Se3 Cu5 51.71(2) 4_455 1_565
Cu3 Se3 Cu5 101.43(3) 7_445 1_565
O9 Se3 Cu5 21.69(16) . .
O9 Se3 Cu5 115.23(16) 6 .
O7 Se3 Cu5 112.96(7) . .
O2 Se3 Cu5 85.37(6) 7_445 .
Cu6 Se3 Cu5 51.71(2) . .
Cu6 Se3 Cu5 102.84(3) 4_455 .
Cu3 Se3 Cu5 101.43(3) 7_445 .
Cu5 Se3 Cu5 122.04(5) 1_565 .
Cu2 Br1 Cu7 140.02(8) . 4_446
Cu2 Br1 Cu7 140.02(8) . 7_446
Cu7 Br1 Cu7 24.38(12) 4_446 7_446
Cu2 Br1 Cu7 85.61(7) . 6_545
Cu7 Br1 Cu7 82.57(10) 4_446 6_545
Cu7 Br1 Cu7 106.94(9) 7_446 6_545
Cu2 Br1 Cu7 85.61(7) . .
Cu7 Br1 Cu7 106.94(9) 4_446 .
Cu7 Br1 Cu7 82.57(10) 7_446 .
Cu7 Br1 Cu7 170.25(14) 6_545 .
Cu2 Br1 Cu1 73.96(5) . .
Cu7 Br1 Cu1 68.19(7) 4_446 .
Cu7 Br1 Cu1 68.19(7) 7_446 .
Cu7 Br1 Cu1 90.82(7) 6_545 .
Cu7 Br1 Cu1 90.82(7) . .
Cu2 Br1 O3 36.86(12) . .
Cu7 Br1 O3 104.42(13) 4_446 .
Cu7 Br1 O3 104.42(13) 7_446 .
Cu7 Br1 O3 87.76(7) 6_545 .
Cu7 Br1 O3 87.76(7) . .
Cu1 Br1 O3 37.11(12) . .
Cu2 Br1 O5 35.50(12) . 5_546
Cu7 Br1 O5 167.48(7) 4_446 5_546
Cu7 Br1 O5 167.48(7) 7_446 5_546
Cu7 Br1 O5 85.20(7) 6_545 5_546
Cu7 Br1 O5 85.20(7) . 5_546
Cu1 Br1 O5 109.46(12) . 5_546
O3 Br1 O5 72.35(16) . 5_546
Cu2 Br1 Se2 132.49(5) . 1_556
Cu7 Br1 Se2 85.98(7) 4_446 1_556
Cu7 Br1 Se2 85.98(7) 7_446 1_556
Cu7 Br1 Se2 91.40(7) 6_545 1_556
Cu7 Br1 Se2 91.40(7) . 1_556
Cu1 Br1 Se2 153.54(5) . 1_556
O3 Br1 Se2 169.35(12) . 1_556
O5 Br1 Se2 97.00(12) 5_546 1_556
Cu2 Br1 Se1 64.42(4) . 5_546
Cu7 Br1 Se1 151.43(7) 4_446 5_546
Cu7 Br1 Se1 151.43(7) 7_446 5_546
Cu7 Br1 Se1 86.20(7) 6_545 5_546
Cu7 Br1 Se1 86.20(7) . 5_546
Cu1 Br1 Se1 138.39(4) . 5_546
O3 Br1 Se1 101.28(12) . 5_546
O5 Br1 Se1 28.93(11) 5_546 5_546
Se2 Br1 Se1 68.07(3) 1_556 5_546
Cu2 Br1 O8 145.67(8) . 1_556
Cu7 Br1 O8 73.12(10) 4_446 1_556
Cu7 Br1 O8 64.04(10) 7_446 1_556
Cu7 Br1 O8 113.25(9) 6_545 1_556
Cu7 Br1 O8 72.48(9) . 1_556
Cu1 Br1 O8 130.83(8) . 1_556
O3 Br1 O8 157.88(8) . 1_556
O5 Br1 O8 114.53(13) 5_546 1_556
Se2 Br1 O8 27.82(7) 1_556 1_556
Se1 Br1 O8 87.54(8) 5_546 1_556
Cu2 Br1 O8 145.67(8) . 6_546
Cu7 Br1 O8 64.04(10) 4_446 6_546
Cu7 Br1 O8 73.12(10) 7_446 6_546
Cu7 Br1 O8 72.48(9) 6_545 6_546
Cu7 Br1 O8 113.25(9) . 6_546
Cu1 Br1 O8 130.83(8) . 6_546
O3 Br1 O8 157.88(8) . 6_546
O5 Br1 O8 114.53(13) 5_546 6_546
Se2 Br1 O8 27.82(7) 1_556 6_546
Se1 Br1 O8 87.54(8) 5_546 6_546
O8 Br1 O8 40.87(12) 1_556 6_546
Cu1 Br2 Cu7 79.00(8) . 7_446
Cu1 Br2 Cu7 79.00(8) . 4_446
Cu7 Br2 Cu7 24.51(13) 7_446 4_446
Cu1 Br2 Pb1 142.33(5) . 3_445
Cu7 Br2 Pb1 137.46(8) 7_446 3_445
Cu7 Br2 Pb1 137.46(8) 4_446 3_445
Cu1 Br2 O8 35.43(7) . 7_445
Cu7 Br2 O8 80.26(11) 7_446 7_445
Cu7 Br2 O8 94.14(11) 4_446 7_445
Pb1 Br2 O8 125.22(9) 3_445 7_445
Cu1 Br2 O8 35.43(7) . 4_445
Cu7 Br2 O8 94.14(11) 7_446 4_445
Cu7 Br2 O8 80.26(11) 4_446 4_445
Pb1 Br2 O8 125.22(9) 3_445 4_445
O8 Br2 O8 69.34(14) 7_445 4_445
Cu1 Br2 O6 148.25(7) . 3_445
Cu7 Br2 O6 111.76(10) 7_446 3_445
Cu7 Br2 O6 98.72(10) 4_446 3_445
Pb1 Br2 O6 42.60(7) 3_445 3_445
O8 Br2 O6 167.14(11) 7_445 3_445
O8 Br2 O6 112.82(10) 4_445 3_445
Cu1 Br2 O6 148.25(7) . 8_445
Cu7 Br2 O6 98.72(10) 7_446 8_445
Cu7 Br2 O6 111.76(10) 4_446 8_445
Pb1 Br2 O6 42.60(7) 3_445 8_445
O8 Br2 O6 112.82(10) 7_445 8_445
O8 Br2 O6 167.14(11) 4_445 8_445
O6 Br2 O6 62.13(13) 3_445 8_445
Cu1 Br2 Se2 63.18(2) . 7_445
Cu7 Br2 Se2 87.35(7) 7_446 7_445
Cu7 Br2 Se2 108.64(7) 4_446 7_445
Pb1 Br2 Se2 102.42(3) 3_445 7_445
O8 Br2 Se2 27.91(7) 7_445 7_445
O8 Br2 Se2 95.54(8) 4_445 7_445
O6 Br2 Se2 143.54(7) 3_445 7_445
O6 Br2 Se2 85.13(7) 8_445 7_445
Cu1 Br2 Se2 63.18(2) . 7_435
Cu7 Br2 Se2 108.64(7) 7_446 7_435
Cu7 Br2 Se2 87.35(7) 4_446 7_435
Pb1 Br2 Se2 102.42(3) 3_445 7_435
O8 Br2 Se2 95.54(8) 7_445 7_435
O8 Br2 Se2 27.91(7) 4_445 7_435
O6 Br2 Se2 85.13(7) 3_445 7_435
O6 Br2 Se2 143.54(7) 8_445 7_435
Se2 Br2 Se2 119.00(4) 7_445 7_435
Cu1 Br2 Br5B 117.8(2) . 7_446
Cu7 Br2 Br5B 40.60(19) 7_446 7_446
Cu7 Br2 Br5B 40.60(19) 4_446 7_446
Pb1 Br2 Br5B 99.92(19) 3_445 7_446
O8 Br2 Br5B 118.57(17) 7_445 7_446
O8 Br2 Br5B 118.57(17) 4_445 7_446
O6 Br2 Br5B 72.26(18) 3_445 7_446
O6 Br2 Br5B 72.26(18) 8_445 7_446
Se2 Br2 Br5B 114.57(7) 7_445 7_446
Se2 Br2 Br5B 114.57(7) 7_435 7_446
Cu1 Br2 Br5A 110.68(6) . 7_446
Cu7 Br2 Br5A 33.98(8) 7_446 7_446
Cu7 Br2 Br5A 33.98(8) 4_446 7_446
Pb1 Br2 Br5A 106.99(5) 3_445 7_446
O8 Br2 Br5A 113.09(9) 7_445 7_446
O8 Br2 Br5A 113.09(9) 4_445 7_446
O6 Br2 Br5A 78.24(8) 3_445 7_446
O6 Br2 Br5A 78.24(8) 8_445 7_446
Se2 Br2 Br5A 112.14(3) 7_445 7_446
Se2 Br2 Br5A 112.14(3) 7_435 7_446
Br5B Br2 Br5A 7.07(19) 7_446 7_446
Cu5 Br3 O9 36.77(7) . .
Cu5 Br3 O9 36.76(7) . 6_545
O9 Br3 O9 63.85(15) . 6_545
Cu5 Br3 O4 35.46(11) . .
O9 Br3 O4 60.67(12) . .
O9 Br3 O4 60.67(12) 6_545 .
Cu5 Br3 O6 135.13(8) . 5_545
O9 Br3 O6 158.89(11) . 5_545
O9 Br3 O6 122.57(10) 6_545 5_545
O4 Br3 O6 103.29(13) . 5_545
Cu5 Br3 O6 135.13(8) . 2
O9 Br3 O6 122.57(10) . 2
O9 Br3 O6 158.89(11) 6_545 2
O4 Br3 O6 103.29(13) . 2
O6 Br3 O6 43.81(13) 5_545 2
Cu5 Br3 Se1 122.39(5) . 5_545
O9 Br3 Se1 131.75(8) . 5_545
O9 Br3 Se1 131.75(8) 6_545 5_545
O4 Br3 Se1 86.93(11) . 5_545
O6 Br3 Se1 27.72(7) 5_545 5_545
O6 Br3 Se1 27.72(7) 2 5_545
Cu5 Br3 Pb1 115.00(2) . 5_545
O9 Br3 Pb1 149.85(7) . 5_545
O9 Br3 Pb1 86.22(7) 6_545 5_545
O4 Br3 Pb1 102.61(5) . 5_545
O6 Br3 Pb1 40.74(7) 5_545 5_545
O6 Br3 Pb1 84.20(7) 2 5_545
Se1 Br3 Pb1 65.824(19) 5_545 5_545
Cu5 Br3 Pb1 115.00(2) . 5
O9 Br3 Pb1 86.22(7) . 5
O9 Br3 Pb1 149.84(7) 6_545 5
O4 Br3 Pb1 102.61(5) . 5
O6 Br3 Pb1 84.20(7) 5_545 5
O6 Br3 Pb1 40.74(7) 2 5
Se1 Br3 Pb1 65.824(19) 5_545 5
Pb1 Br3 Pb1 123.28(4) 5_545 5
Cu5 Br3 O7 123.37(8) . 5
O9 Br3 O7 86.61(11) . 5
O9 Br3 O7 136.81(12) 6_545 5
O4 Br3 O7 131.81(6) . 5
O6 Br3 O7 96.54(11) 5_545 5
O6 Br3 O7 63.76(11) 2 5
Se1 Br3 O7 91.35(9) 5_545 5
Pb1 Br3 O7 120.34(8) 5_545 5
Pb1 Br3 O7 36.25(8) 5 5
Cu5 Br3 O7 123.37(8) . 5_545
O9 Br3 O7 136.81(12) . 5_545
O9 Br3 O7 86.61(11) 6_545 5_545
O4 Br3 O7 131.81(6) . 5_545
O6 Br3 O7 63.76(11) 5_545 5_545
O6 Br3 O7 96.54(11) 2 5_545
Se1 Br3 O7 91.35(9) 5_545 5_545
Pb1 Br3 O7 36.25(8) 5_545 5_545
Pb1 Br3 O7 120.34(8) 5 5_545
O7 Br3 O7 96.36(13) 5 5_545
Cu5 Br3 O2 0.02(9) . .
O9 Br3 O2 36.76(8) . .
O9 Br3 O2 36.76(8) 6_545 .
O4 Br3 O2 35.48(14) . .
O6 Br3 O2 135.15(11) 5_545 .
O6 Br3 O2 135.15(11) 2 .
Se1 Br3 O2 122.41(9) 5_545 .
Pb1 Br3 O2 115.00(3) 5_545 .
Pb1 Br3 O2 115.00(3) 5 .
O7 Br3 O2 123.36(9) 5 .
O7 Br3 O2 123.36(9) 5_545 .
Cu4 Br4 Cu4 63.29(4) . 6_545
Cu4 Br4 Cu3 125.13(4) . 7_435
Cu4 Br4 Cu3 61.84(3) 6_545 7_435
Cu4 Br4 Cu3 61.84(3) . 7_445
Cu4 Br4 Cu3 125.13(4) 6_545 7_445
Cu3 Br4 Cu3 173.02(6) 7_435 7_445
Cu4 Br4 Cu6 175.04(3) . 4_445
Cu4 Br4 Cu6 119.96(2) 6_545 4_445
Cu3 Br4 Cu6 58.26(3) 7_435 4_445
Cu3 Br4 Cu6 114.77(4) 7_445 4_445
Cu4 Br4 Cu6 119.96(2) . .
Cu4 Br4 Cu6 175.04(3) 6_545 .
Cu3 Br4 Cu6 114.77(4) 7_435 .
Cu3 Br4 Cu6 58.26(3) 7_445 .
Cu6 Br4 Cu6 56.52(3) 4_445 .
Cu4 Br4 O3 33.20(4) . .
Cu4 Br4 O3 33.20(4) 6_545 .
Cu3 Br4 O3 93.42(3) 7_435 .
Cu3 Br4 O3 93.42(3) 7_445 .
Cu6 Br4 O3 148.39(5) 4_445 .
Cu6 Br4 O3 148.39(5) . .
Cu4 Br4 Cu1 51.24(3) . .
Cu4 Br4 Cu1 51.24(3) 6_545 .
Cu3 Br4 Cu1 92.52(3) 7_435 .
Cu3 Br4 Cu1 92.52(3) 7_445 .
Cu6 Br4 Cu1 127.05(3) 4_445 .
Cu6 Br4 Cu1 127.05(3) . .
O3 Br4 Cu1 32.05(10) . .
Cu4 Br4 O1 32.13(9) . .
Cu4 Br4 O1 94.10(9) 6_545 .
Cu3 Br4 O1 154.34(10) 7_435 .
Cu3 Br4 O1 32.27(9) 7_445 .
Cu6 Br4 O1 145.58(9) 4_445 .
Cu6 Br4 O1 89.79(9) . .
O3 Br4 O1 65.32(10) . .
Cu1 Br4 O1 77.05(10) . .
Cu4 Br4 O1 94.10(9) . 1_545
Cu4 Br4 O1 32.13(9) 6_545 1_545
Cu3 Br4 O1 32.27(9) 7_435 1_545
Cu3 Br4 O1 154.34(10) 7_445 1_545
Cu6 Br4 O1 89.79(9) 4_445 1_545
Cu6 Br4 O1 145.58(9) . 1_545
O3 Br4 O1 65.32(10) . 1_545
Cu1 Br4 O1 77.05(10) . 1_545
O1 Br4 O1 122.12(18) . 1_545
Cu4 Br4 O8 33.94(7) . 7_445
Cu4 Br4 O8 73.13(7) 6_545 7_445
Cu3 Br4 O8 123.54(7) 7_435 7_445
Cu3 Br4 O8 61.72(7) 7_445 7_445
Cu6 Br4 O8 141.79(8) 4_445 7_445
Cu6 Br4 O8 107.40(7) . 7_445
O3 Br4 O8 41.60(9) . 7_445
Cu1 Br4 O8 31.04(6) . 7_445
O1 Br4 O8 48.75(12) . 7_445
O1 Br4 O8 103.91(12) 1_545 7_445
Cu4 Br4 O8 73.13(7) . 4_445
Cu4 Br4 O8 33.94(7) 6_545 4_445
Cu3 Br4 O8 61.72(7) 7_435 4_445
Cu3 Br4 O8 123.54(7) 7_445 4_445
Cu6 Br4 O8 107.40(7) 4_445 4_445
Cu6 Br4 O8 141.79(8) . 4_445
O3 Br4 O8 41.60(9) . 4_445
Cu1 Br4 O8 31.04(6) . 4_445
O1 Br4 O8 103.91(12) . 4_445
O1 Br4 O8 48.75(12) 1_545 4_445
O8 Br4 O8 61.87(13) 7_445 4_445
O8 Cu1 O8 151.1(3) 4_445 7_445
O8 Cu1 O3 81.44(14) 4_445 .
O8 Cu1 O3 81.44(14) 7_445 .
O8 Cu1 Br2 99.30(14) 4_445 .
O8 Cu1 Br2 99.30(14) 7_445 .
O3 Cu1 Br2 176.2(2) . .
O8 Cu1 Cu4 44.39(13) 4_445 6_545
O8 Cu1 Cu4 110.26(14) 7_445 6_545
O3 Cu1 Cu4 40.84(10) . 6_545
Br2 Cu1 Cu4 141.12(4) . 6_545
O8 Cu1 Cu4 110.26(14) 4_445 .
O8 Cu1 Cu4 44.39(13) 7_445 .
O3 Cu1 Cu4 40.84(10) . .
Br2 Cu1 Cu4 141.12(4) . .
Cu4 Cu1 Cu4 66.43(4) 6_545 .
O8 Cu1 Br1 99.09(15) 4_445 .
O8 Cu1 Br1 99.09(15) 7_445 .
O3 Cu1 Br1 75.87(19) . .
Br2 Cu1 Br1 100.34(5) . .
Cu4 Cu1 Br1 99.30(4) 6_545 .
Cu4 Cu1 Br1 99.30(4) . .
O8 Cu1 Cu7 114.34(15) 4_445 7_446
O8 Cu1 Cu7 94.54(15) 7_445 7_446
O3 Cu1 Cu7 123.6(2) . 7_446
Br2 Cu1 Cu7 52.66(7) . 7_446
Cu4 Cu1 Cu7 143.53(7) 6_545 7_446
Cu4 Cu1 Cu7 128.01(6) . 7_446
Br1 Cu1 Cu7 49.10(6) . 7_446
O8 Cu1 Cu7 94.54(15) 4_445 4_446
O8 Cu1 Cu7 114.34(15) 7_445 4_446
O3 Cu1 Cu7 123.6(2) . 4_446
Br2 Cu1 Cu7 52.66(7) . 4_446
Cu4 Cu1 Cu7 128.01(6) 6_545 4_446
Cu4 Cu1 Cu7 143.53(7) . 4_446
Br1 Cu1 Cu7 49.10(6) . 4_446
Cu7 Cu1 Cu7 19.80(10) 7_446 4_446
O8 Cu1 Cu2 88.41(14) 4_445 .
O8 Cu1 Cu2 88.41(14) 7_445 .
O3 Cu1 Cu2 30.21(19) . .
Br2 Cu1 Cu2 146.00(6) . .
Cu4 Cu1 Cu2 61.70(3) 6_545 .
Cu4 Cu1 Cu2 61.70(3) . .
Br1 Cu1 Cu2 45.66(3) . .
Cu7 Cu1 Cu2 93.94(7) 7_446 .
Cu7 Cu1 Cu2 93.94(7) 4_446 .
O8 Cu1 Se2 22.18(13) 4_445 7_435
O8 Cu1 Se2 154.08(16) 7_445 7_435
O3 Cu1 Se2 103.48(5) . 7_435
Br2 Cu1 Se2 77.48(3) . 7_435
Cu4 Cu1 Se2 64.82(3) 6_545 7_435
Cu4 Cu1 Se2 127.38(4) . 7_435
Br1 Cu1 Se2 106.80(3) . 7_435
Cu7 Cu1 Se2 103.18(6) 7_446 7_435
Cu7 Cu1 Se2 84.49(6) 4_446 7_435
Cu2 Cu1 Se2 108.78(3) . 7_435
O8 Cu1 Se2 154.08(16) 4_445 7_445
O8 Cu1 Se2 22.18(13) 7_445 7_445
O3 Cu1 Se2 103.48(5) . 7_445
Br2 Cu1 Se2 77.48(3) . 7_445
Cu4 Cu1 Se2 127.38(4) 6_545 7_445
Cu4 Cu1 Se2 64.82(3) . 7_445
Br1 Cu1 Se2 106.80(3) . 7_445
Cu7 Cu1 Se2 84.49(6) 7_446 7_445
Cu7 Cu1 Se2 103.18(6) 4_446 7_445
Cu2 Cu1 Se2 108.78(3) . 7_445
Se2 Cu1 Se2 140.96(5) 7_435 7_445
O3 Cu2 O5 170.5(3) . 5_546
O3 Cu2 O5 94.1(3) . .
O5 Cu2 O5 76.4(3) 5_546 .
O3 Cu2 Br1 91.8(2) . .
O5 Cu2 Br1 97.7(2) 5_546 .
O5 Cu2 Br1 174.09(19) . .
O3 Cu2 Cu2 131.6(2) . 5_546
O5 Cu2 Cu2 38.85(19) 5_546 5_546
O5 Cu2 Cu2 37.52(19) . 5_546
Br1 Cu2 Cu2 136.57(7) . 5_546
O3 Cu2 Br5A 85.99(5) . .
O5 Cu2 Br5A 93.97(5) 5_546 .
O5 Cu2 Br5A 90.36(5) . .
Br1 Cu2 Br5A 90.05(5) . .
Cu2 Cu2 Br5A 92.72(5) 5_546 .
O3 Cu2 Br5A 85.99(5) . 1_545
O5 Cu2 Br5A 93.97(5) 5_546 1_545
O5 Cu2 Br5A 90.36(5) . 1_545
Br1 Cu2 Br5A 90.05(5) . 1_545
Cu2 Cu2 Br5A 92.72(5) 5_546 1_545
Br5A Cu2 Br5A 171.98(9) . 1_545
O3 Cu2 Br5B 94.4(2) . .
O5 Cu2 Br5B 85.1(2) 5_546 .
O5 Cu2 Br5B 86.1(3) . .
Br1 Cu2 Br5B 93.4(3) . .
Cu2 Cu2 Br5B 84.4(2) 5_546 .
Br5A Cu2 Br5B 9.1(2) . .
Br5A Cu2 Br5B 176.5(2) 1_545 .
O3 Cu2 Br5B 94.4(2) . 1_545
O5 Cu2 Br5B 85.1(2) 5_546 1_545
O5 Cu2 Br5B 86.1(3) . 1_545
Br1 Cu2 Br5B 93.4(3) . 1_545
Cu2 Cu2 Br5B 84.4(2) 5_546 1_545
Br5A Cu2 Br5B 176.5(2) . 1_545
Br5A Cu2 Br5B 9.1(2) 1_545 1_545
Br5B Cu2 Br5B 168.7(5) . 1_545
O3 Cu2 Cu4 32.95(8) . 6_545
O5 Cu2 Cu4 142.28(12) 5_546 6_545
O5 Cu2 Cu4 80.80(16) . 6_545
Br1 Cu2 Cu4 104.29(4) . 6_545
Cu2 Cu2 Cu4 113.11(5) 5_546 6_545
Br5A Cu2 Cu4 115.96(5) . 6_545
Br5A Cu2 Cu4 56.33(4) 1_545 6_545
Br5B Cu2 Cu4 123.0(3) . 6_545
Br5B Cu2 Cu4 63.6(2) 1_545 6_545
O3 Cu2 Cu4 32.95(8) . .
O5 Cu2 Cu4 142.28(12) 5_546 .
O5 Cu2 Cu4 80.80(16) . .
Br1 Cu2 Cu4 104.29(4) . .
Cu2 Cu2 Cu4 113.11(5) 5_546 .
Br5A Cu2 Cu4 56.33(4) . .
Br5A Cu2 Cu4 115.96(5) 1_545 .
Br5B Cu2 Cu4 63.6(2) . .
Br5B Cu2 Cu4 123.0(3) 1_545 .
Cu4 Cu2 Cu4 59.64(4) 6_545 .
O3 Cu2 Cu1 31.44(19) . .
O5 Cu2 Cu1 158.1(2) 5_546 .
O5 Cu2 Cu1 125.54(19) . .
Br1 Cu2 Cu1 60.38(4) . .
Cu2 Cu2 Cu1 163.06(7) 5_546 .
Br5A Cu2 Cu1 86.54(5) . .
Br5A Cu2 Cu1 86.54(5) 1_545 .
Br5B Cu2 Cu1 95.6(2) . .
Br5B Cu2 Cu1 95.6(2) 1_545 .
Cu4 Cu2 Cu1 53.06(3) 6_545 .
Cu4 Cu2 Cu1 53.06(3) . .
O2 Cu3 O1 178.0(3) . 7_445
O2 Cu3 O7 95.8(3) . 7_445
O1 Cu3 O7 86.1(3) 7_445 7_445
O2 Cu3 O4 78.6(3) . .
O1 Cu3 O4 99.5(3) 7_445 .
O7 Cu3 O4 174.4(3) 7_445 .
O2 Cu3 Cu5 36.46(19) . .
O1 Cu3 Cu5 141.55(19) 7_445 .
O7 Cu3 Cu5 132.30(19) 7_445 .
O4 Cu3 Cu5 42.09(19) . .
O2 Cu3 Br4 93.30(3) . 7_435
O1 Cu3 Br4 86.66(3) 7_445 7_435
O7 Cu3 Br4 90.78(3) 7_445 7_435
O4 Cu3 Br4 89.55(3) . 7_435
Cu5 Cu3 Br4 91.99(3) . 7_435
O2 Cu3 Br4 93.30(3) . 7_445
O1 Cu3 Br4 86.66(3) 7_445 7_445
O7 Cu3 Br4 90.78(3) 7_445 7_445
O4 Cu3 Br4 89.55(3) . 7_445
Cu5 Cu3 Br4 91.99(3) . 7_445
Br4 Cu3 Br4 173.02(6) 7_435 7_445
O2 Cu3 Cu6 33.36(8) . .
O1 Cu3 Cu6 147.43(7) 7_445 .
O7 Cu3 Cu6 81.61(16) 7_445 .
O4 Cu3 Cu6 93.54(17) . .
Cu5 Cu3 Cu6 57.74(3) . .
Br4 Cu3 Cu6 123.39(4) 7_435 .
Br4 Cu3 Cu6 63.58(2) 7_445 .
O2 Cu3 Cu6 33.36(8) . 4_445
O1 Cu3 Cu6 147.43(7) 7_445 4_445
O7 Cu3 Cu6 81.61(16) 7_445 4_445
O4 Cu3 Cu6 93.54(17) . 4_445
Cu5 Cu3 Cu6 57.74(3) . 4_445
Br4 Cu3 Cu6 63.58(2) 7_435 4_445
Br4 Cu3 Cu6 123.39(4) 7_445 4_445
Cu6 Cu3 Cu6 59.81(3) . 4_445
O2 Cu3 Cu4 145.09(10) . 4_445
O1 Cu3 Cu4 33.92(9) 7_445 4_445
O7 Cu3 Cu4 102.19(17) 7_445 4_445
O4 Cu3 Cu4 82.68(17) . 4_445
Cu5 Cu3 Cu4 118.92(4) . 4_445
Br4 Cu3 Cu4 57.19(3) 7_435 4_445
Br4 Cu3 Cu4 115.84(4) 7_445 4_445
Cu6 Cu3 Cu4 176.20(4) . 4_445
Cu6 Cu3 Cu4 120.63(2) 4_445 4_445
O2 Cu3 Cu4 145.09(10) . 7_445
O1 Cu3 Cu4 33.92(9) 7_445 7_445
O7 Cu3 Cu4 102.19(17) 7_445 7_445
O4 Cu3 Cu4 82.68(17) . 7_445
Cu5 Cu3 Cu4 118.92(4) . 7_445
Br4 Cu3 Cu4 115.84(4) 7_435 7_445
Br4 Cu3 Cu4 57.19(3) 7_445 7_445
Cu6 Cu3 Cu4 120.63(2) . 7_445
Cu6 Cu3 Cu4 176.20(4) 4_445 7_445
Cu4 Cu3 Cu4 58.65(4) 4_445 7_445
O2 Cu3 Se3 71.2(2) . 7_445
O1 Cu3 Se3 110.75(19) 7_445 7_445
O7 Cu3 Se3 24.61(19) 7_445 7_445
O4 Cu3 Se3 149.79(19) . 7_445
Cu5 Cu3 Se3 107.69(5) . 7_445
Br4 Cu3 Se3 92.13(3) 7_435 7_445
Br4 Cu3 Se3 92.13(3) 7_445 7_445
Cu6 Cu3 Se3 60.76(3) . 7_445
Cu6 Cu3 Se3 60.76(3) 4_445 7_445
Cu4 Cu3 Se3 122.97(4) 4_445 7_445
Cu4 Cu3 Se3 122.97(4) 7_445 7_445
O1 Cu4 O3 176.6(3) . .
O1 Cu4 O6 85.8(2) . .
O3 Cu4 O6 96.2(2) . .
O1 Cu4 O8 98.4(2) . 7_445
O3 Cu4 O8 79.9(2) . 7_445
O6 Cu4 O8 171.59(19) . 7_445
O1 Cu4 Cu1 135.45(19) . .
O3 Cu4 Cu1 41.91(19) . .
O6 Cu4 Cu1 136.72(12) . .
O8 Cu4 Cu1 41.70(11) 7_445 .
O1 Cu4 Br5A 92.45(16) . .
O3 Cu4 Br5A 90.12(16) . .
O6 Cu4 Br5A 92.28(14) . .
O8 Cu4 Br5A 80.32(14) 7_445 .
Cu1 Cu4 Br5A 97.12(5) . .
O1 Cu4 Br4 90.44(17) . .
O3 Cu4 Br4 86.66(17) . .
O6 Cu4 Br4 97.44(13) . .
O8 Cu4 Br4 89.83(13) 7_445 .
Cu1 Cu4 Br4 74.26(4) . .
Br5A Cu4 Br4 170.04(6) . .
O1 Cu4 Cu4 35.51(16) . 6
O3 Cu4 Cu4 146.20(16) . 6
O6 Cu4 Cu4 97.66(12) . 6
O8 Cu4 Cu4 81.98(11) 7_445 6
Cu1 Cu4 Cu4 123.22(2) . 6
Br5A Cu4 Cu4 58.71(3) . 6
Br4 Cu4 Cu4 121.647(19) . 6
O1 Cu4 Cu3 34.13(18) . 7_445
O3 Cu4 Cu3 142.51(18) . 7_445
O6 Cu4 Cu3 105.71(13) . 7_445
O8 Cu4 Cu3 81.51(13) 7_445 7_445
Cu1 Cu4 Cu3 106.49(4) . 7_445
Br5A Cu4 Cu3 118.37(4) . 7_445
Br4 Cu4 Cu3 60.97(3) . 7_445
Cu4 Cu4 Cu3 60.676(19) 6 7_445
O1 Cu4 Cu4 144.49(16) . 6_545
O3 Cu4 Cu4 33.80(16) . 6_545
O6 Cu4 Cu4 82.34(12) . 6_545
O8 Cu4 Cu4 98.02(11) 7_445 6_545
Cu1 Cu4 Cu4 56.78(2) . 6_545
Br5A Cu4 Cu4 121.28(3) . 6_545
Br4 Cu4 Cu4 58.354(19) . 6_545
Cu4 Cu4 Cu4 180.0 6 6_545
Cu3 Cu4 Cu4 119.325(19) 7_445 6_545
O1 Cu4 Cu2 150.83(18) . .
O3 Cu4 Cu2 32.41(17) . .
O6 Cu4 Cu2 83.32(13) . .
O8 Cu4 Cu2 89.56(13) 7_445 .
Cu1 Cu4 Cu2 65.24(4) . .
Br5A Cu4 Cu2 61.12(3) . .
Br4 Cu4 Cu2 117.75(3) . .
Cu4 Cu4 Cu2 119.820(19) 6 .
Cu3 Cu4 Cu2 170.93(4) 7_445 .
Cu4 Cu4 Cu2 60.178(19) 6_545 .
O1 Cu4 Se1 110.71(18) . .
O3 Cu4 Se1 71.29(18) . .
O6 Cu4 Se1 24.93(12) . .
O8 Cu4 Se1 150.40(12) 7_445 .
Cu1 Cu4 Se1 112.13(3) . .
Br5A Cu4 Se1 92.77(5) . .
Br4 Cu4 Se1 95.12(3) . .
Cu4 Cu4 Se1 118.950(17) 6 .
Cu3 Cu4 Se1 126.12(4) 7_445 .
Cu4 Cu4 Se1 61.050(17) 6_545 .
Cu2 Cu4 Se1 62.35(3) . .
O2 Cu5 O4 76.6(3) . .
O2 Cu5 O9 78.57(16) . .
O4 Cu5 O9 113.62(14) . .
O2 Cu5 O9 78.57(16) . 6_545
O4 Cu5 O9 113.62(15) . 6_545
O9 Cu5 O9 120.0(3) . 6_545
O2 Cu5 Br3 180.0(2) . .
O4 Cu5 Br3 103.42(19) . .
O9 Cu5 Br3 101.41(13) . .
O9 Cu5 Br3 101.41(13) 6_545 .
O2 Cu5 Cu6 37.31(10) . 4_445
O4 Cu5 Cu6 96.56(16) . 4_445
O9 Cu5 Cu6 98.88(13) . 4_445
O9 Cu5 Cu6 41.30(13) 6_545 4_445
Br3 Cu5 Cu6 142.67(3) . 4_445
O2 Cu5 Cu6 37.31(10) . .
O4 Cu5 Cu6 96.56(16) . .
O9 Cu5 Cu6 41.30(13) . .
O9 Cu5 Cu6 98.88(13) 6_545 .
Br3 Cu5 Cu6 142.67(3) . .
Cu6 Cu5 Cu6 63.05(3) 4_445 .
O2 Cu5 Cu3 36.1(2) . .
O4 Cu5 Cu3 40.53(18) . .
O9 Cu5 Cu3 96.33(13) . .
O9 Cu5 Cu3 96.33(13) 6_545 .
Br3 Cu5 Cu3 143.95(6) . .
Cu6 Cu5 Cu3 62.48(3) 4_445 .
Cu6 Cu5 Cu3 62.48(3) . .
O2 Cu5 Se2 96.6(2) . .
O4 Cu5 Se2 19.96(18) . .
O9 Cu5 Se2 118.60(13) . .
O9 Cu5 Se2 118.60(13) 6_545 .
Br3 Cu5 Se2 83.46(5) . .
Cu6 Cu5 Se2 113.31(4) 4_445 .
Cu6 Cu5 Se2 113.31(4) . .
Cu3 Cu5 Se2 60.48(4) . .
O2 Cu5 Se3 95.82(10) . .
O4 Cu5 Se3 118.97(2) . .
O9 Cu5 Se3 17.26(13) . .
O9 Cu5 Se3 124.07(14) 6_545 .
Br3 Cu5 Se3 84.16(3) . .
Cu6 Cu5 Se3 113.13(4) 4_445 .
Cu6 Cu5 Se3 58.53(2) . .
Cu3 Cu5 Se3 111.16(3) . .
Se2 Cu5 Se3 117.33(2) . .
O2 Cu5 Se3 95.82(10) . 1_545
O4 Cu5 Se3 118.97(2) . 1_545
O9 Cu5 Se3 124.07(14) . 1_545
O9 Cu5 Se3 17.26(13) 6_545 1_545
Br3 Cu5 Se3 84.16(3) . 1_545
Cu6 Cu5 Se3 58.53(2) 4_445 1_545
Cu6 Cu5 Se3 113.13(4) . 1_545
Cu3 Cu5 Se3 111.16(3) . 1_545
Se2 Cu5 Se3 117.33(2) . 1_545
Se3 Cu5 Se3 122.04(5) . 1_545
O2 Cu5 Br4 56.38(11) . 7_435
O4 Cu5 Br4 55.73(10) . 7_435
O9 Cu5 Br4 134.74(13) . 7_435
O9 Cu5 Br4 59.15(13) 6_545 7_435
Br3 Cu5 Br4 123.64(3) . 7_435
Cu6 Cu5 Br4 47.89(2) 4_445 7_435
Cu6 Cu5 Br4 93.68(4) . 7_435
Cu3 Cu5 Br4 44.698(18) . 7_435
Se2 Cu5 Br4 67.62(3) . 7_435
Se3 Cu5 Br4 151.95(4) . 7_435
Se3 Cu5 Br4 69.72(3) 1_545 7_435
O2 Cu6 O2 180.0(4) 7_445 .
O2 Cu6 O9 82.5(2) 7_445 7_445
O2 Cu6 O9 97.5(2) . 7_445
O2 Cu6 O9 97.5(2) 7_445 .
O2 Cu6 O9 82.5(2) . .
O9 Cu6 O9 180.0 7_445 .
O2 Cu6 Cu5 141.99(19) 7_445 .
O2 Cu6 Cu5 38.01(19) . .
O9 Cu6 Cu5 135.50(12) 7_445 .
O9 Cu6 Cu5 44.50(12) . .
O2 Cu6 Cu5 38.01(19) 7_445 7_445
O2 Cu6 Cu5 141.99(19) . 7_445
O9 Cu6 Cu5 44.50(12) 7_445 7_445
O9 Cu6 Cu5 135.50(12) . 7_445
Cu5 Cu6 Cu5 180.0 . 7_445
O2 Cu6 Cu6 33.44(16) 7_445 4_455
O2 Cu6 Cu6 146.56(16) . 4_455
O9 Cu6 Cu6 97.45(12) 7_445 4_455
O9 Cu6 Cu6 82.55(12) . 4_455
Cu5 Cu6 Cu6 121.527(15) . 4_455
Cu5 Cu6 Cu6 58.474(15) 7_445 4_455
O2 Cu6 Cu6 146.56(16) 7_445 4_445
O2 Cu6 Cu6 33.44(16) . 4_445
O9 Cu6 Cu6 82.55(12) 7_445 4_445
O9 Cu6 Cu6 97.45(12) . 4_445
Cu5 Cu6 Cu6 58.473(15) . 4_445
Cu5 Cu6 Cu6 121.526(15) 7_445 4_445
Cu6 Cu6 Cu6 180.0 4_455 4_445
O2 Cu6 Cu3 33.63(18) 7_445 7_445
O2 Cu6 Cu3 146.37(18) . 7_445
O9 Cu6 Cu3 96.56(14) 7_445 7_445
O9 Cu6 Cu3 83.44(14) . 7_445
Cu5 Cu6 Cu3 120.22(3) . 7_445
Cu5 Cu6 Cu3 59.78(3) 7_445 7_445
Cu6 Cu6 Cu3 60.094(14) 4_455 7_445
Cu6 Cu6 Cu3 119.906(14) 4_445 7_445
O2 Cu6 Cu3 146.37(18) 7_445 .
O2 Cu6 Cu3 33.63(18) . .
O9 Cu6 Cu3 83.44(14) 7_445 .
O9 Cu6 Cu3 96.56(14) . .
Cu5 Cu6 Cu3 59.78(3) . .
Cu5 Cu6 Cu3 120.22(3) 7_445 .
Cu6 Cu6 Cu3 119.906(14) 4_455 .
Cu6 Cu6 Cu3 60.094(14) 4_445 .
Cu3 Cu6 Cu3 180.0 7_445 .
O2 Cu6 Se3 107.74(19) 7_445 7_445
O2 Cu6 Se3 72.26(19) . 7_445
O9 Cu6 Se3 25.29(12) 7_445 7_445
O9 Cu6 Se3 154.71(12) . 7_445
Cu5 Cu6 Se3 110.23(3) . 7_445
Cu5 Cu6 Se3 69.76(3) 7_445 7_445
Cu6 Cu6 Se3 118.762(12) 4_455 7_445
Cu6 Cu6 Se3 61.238(12) 4_445 7_445
Cu3 Cu6 Se3 118.13(3) 7_445 7_445
Cu3 Cu6 Se3 61.87(3) . 7_445
O2 Cu6 Se3 72.26(19) 7_445 .
O2 Cu6 Se3 107.74(19) . .
O9 Cu6 Se3 154.71(12) 7_445 .
O9 Cu6 Se3 25.29(12) . .
Cu5 Cu6 Se3 69.76(3) . .
Cu5 Cu6 Se3 110.24(3) 7_445 .
Cu6 Cu6 Se3 61.238(12) 4_455 .
Cu6 Cu6 Se3 118.762(12) 4_445 .
Cu3 Cu6 Se3 61.87(3) 7_445 .
Cu3 Cu6 Se3 118.13(3) . .
Se3 Cu6 Se3 180.0 7_445 .
Br5B Br5A Cu7 103.3(18) . .
Br5B Br5A Cu7 103.3(18) . 6
Cu7 Br5A Cu7 26.45(14) . 6
Br5B Br5A Br5B 23(2) . 5_556
Cu7 Br5A Br5B 125.3(3) . 5_556
Cu7 Br5A Br5B 125.3(3) 6 5_556
Br5B Br5A Cu4 131.2(13) . 6
Cu7 Br5A Cu4 118.82(11) . 6
Cu7 Br5A Cu4 104.15(9) 6 6
Br5B Br5A Cu4 113.4(2) 5_556 6
Br5B Br5A Cu4 131.2(13) . .
Cu7 Br5A Cu4 104.15(10) . .
Cu7 Br5A Cu4 118.82(11) 6 .
Br5B Br5A Cu4 113.4(2) 5_556 .
Cu4 Br5A Cu4 62.57(5) 6 .
Br5B Br5A Cu2 86.29(7) . .
Cu7 Br5A Cu2 76.20(8) . .
Cu7 Br5A Cu2 102.59(9) 6 .
Br5B Br5A Cu2 87.17(5) 5_556 .
Cu4 Br5A Cu2 125.11(6) 6 .
Cu4 Br5A Cu2 62.56(3) . .
Br5B Br5A Cu2 86.29(7) . 1_565
Cu7 Br5A Cu2 102.58(9) . 1_565
Cu7 Br5A Cu2 76.19(8) 6 1_565
Br5B Br5A Cu2 87.17(6) 5_556 1_565
Cu4 Br5A Cu2 62.56(3) 6 1_565
Cu4 Br5A Cu2 125.11(6) . 1_565
Cu2 Br5A Cu2 171.98(9) . 1_565
Br5B Br5A O8 157.49(11) . 7_445
Cu7 Br5A O8 71.56(12) . 7_445
Cu7 Br5A O8 81.88(13) 6 7_445
Br5B Br5A O8 149.19(18) 5_556 7_445
Cu4 Br5A O8 66.37(9) 6 7_445
Cu4 Br5A O8 37.06(8) . 7_445
Cu2 Br5A O8 71.21(8) . 7_445
Cu2 Br5A O8 116.15(9) 1_565 7_445
Br5B Br5A O8 157.49(12) . 4_455
Cu7 Br5A O8 81.88(13) . 4_455
Cu7 Br5A O8 71.56(12) 6 4_455
Br5B Br5A O8 149.19(18) 5_556 4_455
Cu4 Br5A O8 37.06(8) 6 4_455
Cu4 Br5A O8 66.37(9) . 4_455
Cu2 Br5A O8 116.15(9) . 4_455
Cu2 Br5A O8 71.21(8) 1_565 4_455
O8 Br5A O8 44.97(14) 7_445 4_455
Br5B Br5A Br5A 19.5(18) . 5_556
Cu7 Br5A Br5A 122.15(12) . 5_556
Cu7 Br5A Br5A 122.15(12) 6 5_556
Br5B Br5A Br5A 3.2(3) 5_556 5_556
Cu4 Br5A Br5A 116.09(8) 6 5_556
Cu4 Br5A Br5A 116.09(8) . 5_556
Cu2 Br5A Br5A 87.01(5) . 5_556
Cu2 Br5A Br5A 87.01(5) 1_565 5_556
O8 Br5A Br5A 151.25(9) 7_445 5_556
O8 Br5A Br5A 151.25(9) 4_455 5_556
Br5B Br5A O3 115.4(4) . 1_565
Cu7 Br5A O3 106.32(14) . 1_565
Cu7 Br5A O3 82.91(13) 6 1_565
Br5B Br5A O3 108.83(13) 5_556 1_565
Cu4 Br5A O3 32.51(9) 6 1_565
Cu4 Br5A O3 94.29(11) . 1_565
Cu2 Br5A O3 156.13(12) . 1_565
Cu2 Br5A O3 31.89(9) 1_565 1_565
O8 Br5A O3 86.88(12) 7_445 1_565
O8 Br5A O3 43.07(11) 4_455 1_565
Br5A Br5A O3 109.96(10) 5_556 1_565
Br5A Br5B Cu7 65.4(17) . .
Br5A Br5B Cu7 65.4(17) . 6
Cu7 Br5B Cu7 24.69(19) . 6
Br5A Br5B Br5B 153(2) . 5_556
Cu7 Br5B Br5B 140.7(9) . 5_556
Cu7 Br5B Br5B 140.7(9) 6 5_556
Br5A Br5B Br5A 157(2) . 5_556
Cu7 Br5B Br5A 136.5(5) . 5_556
Cu7 Br5B Br5A 136.5(5) 6 5_556
Br5B Br5B Br5A 4.4(4) 5_556 5_556
Br5A Br5B Cu2 84.6(2) . .
Cu7 Br5B Cu2 74.0(2) . .
Cu7 Br5B Cu2 98.6(3) 6 .
Br5B Br5B Cu2 95.5(2) 5_556 .
Br5A Br5B Cu2 95.6(2) 5_556 .
Br5A Br5B Cu2 84.6(2) . 1_565
Cu7 Br5B Cu2 98.6(3) . 1_565
Cu7 Br5B Cu2 74.0(2) 6 1_565
Br5B Br5B Cu2 95.5(2) 5_556 1_565
Br5A Br5B Cu2 95.6(2) 5_556 1_565
Cu2 Br5B Cu2 168.7(5) . 1_565
Br5A Br5B Cu4 42.3(12) . 6
Cu7 Br5B Cu4 102.8(4) . 6
Cu7 Br5B Cu4 91.3(3) 6 6
Br5B Br5B Cu4 115.8(7) 5_556 6
Br5A Br5B Cu4 119.6(4) 5_556 6
Cu2 Br5B Cu4 113.9(3) . 6
Cu2 Br5B Cu4 58.71(14) 1_565 6
Br5A Br5B Cu4 42.3(12) . .
Cu7 Br5B Cu4 91.3(3) . .
Cu7 Br5B Cu4 102.8(4) 6 .
Br5B Br5B Cu4 115.8(7) 5_556 .
Br5A Br5B Cu4 119.6(4) 5_556 .
Cu2 Br5B Cu4 58.71(14) . .
Cu2 Br5B Cu4 113.9(3) 1_565 .
Cu4 Br5B Cu4 55.4(2) 6 .
Br5A Br5B O5 116.6(4) . 5_556
Cu7 Br5B O5 103.7(4) . 5_556
Cu7 Br5B O5 82.0(3) 6 5_556
Br5B Br5B O5 70.9(3) 5_556 5_556
Br5A Br5B O5 69.4(2) 5_556 5_556
Cu2 Br5B O5 156.2(4) . 5_556
Cu2 Br5B O5 33.04(11) 1_565 5_556
Cu4 Br5B O5 89.85(13) 6 5_556
Cu4 Br5B O5 144.7(3) . 5_556
Br5A Br5B O5 116.6(4) . 5_546
Cu7 Br5B O5 82.0(3) . 5_546
Cu7 Br5B O5 103.7(4) 6 5_546
Br5B Br5B O5 70.9(3) 5_556 5_546
Br5A Br5B O5 69.4(2) 5_556 5_546
Cu2 Br5B O5 33.04(11) . 5_546
Cu2 Br5B O5 156.2(4) 1_565 5_546
Cu4 Br5B O5 144.7(3) 6 5_546
Cu4 Br5B O5 89.85(13) . 5_546
O5 Br5B O5 123.5(4) 5_556 5_546
Br5A Br5B O5 100.0(9) . 1_565
Cu7 Br5B O5 132.2(3) . 1_565
Cu7 Br5B O5 107.53(17) 6 1_565
Br5B Br5B O5 68.4(3) 5_556 1_565
Br5A Br5B O5 70.0(2) 5_556 1_565
Cu2 Br5B O5 153.0(5) . 1_565
Cu2 Br5B O5 33.58(11) 1_565 1_565
Cu4 Br5B O5 59.91(18) 6 1_565
Cu4 Br5B O5 107.7(4) . 1_565
O5 Br5B O5 39.8(2) 5_556 1_565
O5 Br5B O5 139.3(4) 5_546 1_565
Cu7 Cu7 Br5A 76.77(7) 6 .
Cu7 Cu7 Br5B 77.65(10) 6 .
Br5A Cu7 Br5B 11.3(3) . .
Cu7 Cu7 Br2 77.75(6) 6 7_446
Br5A Cu7 Br2 108.97(13) . 7_446
Br5B Cu7 Br2 98.4(3) . 7_446
Cu7 Cu7 Br1 77.81(6) 6 7_446
Br5A Cu7 Br1 127.45(13) . 7_446
Br5B Cu7 Br1 137.6(3) . 7_446
Br2 Cu7 Br1 109.42(11) 7_446 7_446
Cu7 Cu7 Br1 175.12(7) 6 .
Br5A Cu7 Br1 107.26(11) . .
Br5B Cu7 Br1 106.85(13) . .
Br2 Cu7 Br1 103.11(10) 7_446 .
Br1 Cu7 Br1 97.43(10) 7_446 .
Cu7 Cu7 Cu1 80.10(5) 6 7_446
Br5A Cu7 Cu1 151.01(12) . 7_446
Br5B Cu7 Cu1 143.5(3) . 7_446
Br2 Cu7 Cu1 48.34(6) 7_446 7_446
Br1 Cu7 Cu1 62.71(7) 7_446 7_446
Br1 Cu7 Cu1 96.84(9) . 7_446
Cu7 Cu7 Cu7 127.58(10) 6 7_446
Br5A Cu7 Cu7 132.97(16) . 7_446
Br5B Cu7 Cu7 140.7(3) . 7_446
Br2 Cu7 Cu7 114.99(13) 7_446 7_446
Br1 Cu7 Cu7 49.78(8) 7_446 7_446
Br1 Cu7 Cu7 47.65(7) . 7_446
Cu1 Cu7 Cu7 75.52(10) 7_446 7_446
Cu7 Cu7 O8 102.49(8) 6 7_445
Br5A Cu7 O8 67.81(11) . 7_445
Br5B Cu7 O8 78.3(3) . 7_445
Br2 Cu7 O8 176.50(14) 7_446 7_445
Br1 Cu7 O8 73.99(10) 7_446 7_445
Br1 Cu7 O8 76.96(10) . 7_445
Cu1 Cu7 O8 135.16(13) 7_446 7_445
Cu7 Cu7 O8 67.71(11) 7_446 7_445
Cu7 Cu7 Cu2 139.18(5) 6 .
Br5A Cu7 Cu2 62.60(7) . .
Br5B Cu7 Cu2 61.76(10) . .
Br2 Cu7 Cu2 110.70(11) 7_446 .
Br1 Cu7 Cu2 130.03(10) 7_446 .
Br1 Cu7 Cu2 45.16(5) . .
Cu1 Cu7 Cu2 136.23(9) 7_446 .
Cu7 Cu7 Cu2 86.35(11) 7_446 .
O8 Cu7 Cu2 66.80(9) 7_445 .
Cu7 Cu7 Br1 3.46(5) 6 1_565
Br5A Cu7 Br1 79.66(7) . 1_565
Br5B Cu7 Br1 80.86(10) . 1_565
Br2 Cu7 Br1 78.41(7) 7_446 1_565
Br1 Cu7 Br1 74.43(7) 7_446 1_565
Br1 Cu7 Br1 171.66(12) . 1_565
Cu1 Cu7 Br1 77.95(6) 7_446 1_565
Cu7 Cu7 Br1 124.19(14) 7_446 1_565
O8 Cu7 Br1 102.04(10) 7_445 1_565
Cu2 Cu7 Br1 142.20(9) . 1_565
Cu7 Cu7 O8 61.49(7) 6 4_455
Br5A Cu7 O8 60.42(10) . 4_455
Br5B Cu7 O8 70.9(3) . 4_455
Br2 Cu7 O8 139.09(11) 7_446 4_455
Br1 Cu7 O8 67.04(9) 7_446 4_455
Br1 Cu7 O8 117.80(11) . 4_455
Cu1 Cu7 O8 121.51(11) 7_446 4_455
Cu7 Cu7 O8 93.92(13) 7_446 4_455
O8 Cu7 O8 40.99(13) 7_445 4_455
Cu2 Cu7 O8 98.85(10) . 4_455
Br1 Cu7 O8 61.12(8) 1_565 4_455
Cu4 O1 Cu4 109.0(3) . 6
Cu4 O1 Cu3 112.0(2) . 7_445
Cu4 O1 Cu3 112.0(2) 6 7_445
Cu4 O1 Pb1 107.8(2) . .
Cu4 O1 Pb1 107.8(2) 6 .
Cu3 O1 Pb1 108.2(3) 7_445 .
Cu4 O1 O6 48.15(14) . .
Cu4 O1 O6 116.8(3) 6 .
Cu3 O1 O6 131.12(18) 7_445 .
Pb1 O1 O6 59.99(16) . .
Cu4 O1 O6 116.8(3) . 6
Cu4 O1 O6 48.15(14) 6 6
Cu3 O1 O6 131.12(18) 7_445 6
Pb1 O1 O6 59.99(16) . 6
O6 O1 O6 86.7(3) . 6
Cu4 O1 O7 125.49(16) . .
Cu4 O1 O7 125.49(16) 6 .
Cu3 O1 O7 48.3(2) 7_445 .
Pb1 O1 O7 60.0(2) . .
O6 O1 O7 101.9(2) . .
O6 O1 O7 101.9(2) 6 .
Cu4 O1 O8 42.35(14) . 7_445
Cu4 O1 O8 87.4(2) 6 7_445
Cu3 O1 O8 88.5(2) 7_445 7_445
Pb1 O1 O8 150.11(17) . 7_445
O6 O1 O8 90.26(17) . 7_445
O6 O1 O8 126.1(3) 6 7_445
O7 O1 O8 131.1(2) . 7_445
Cu4 O1 O8 87.4(2) . 4_455
Cu4 O1 O8 42.35(14) 6 4_455
Cu3 O1 O8 88.5(2) 7_445 4_455
Pb1 O1 O8 150.11(17) . 4_455
O6 O1 O8 126.1(3) . 4_455
O6 O1 O8 90.26(17) 6 4_455
O7 O1 O8 131.1(2) . 4_455
O8 O1 O8 50.41(18) 7_445 4_455
Cu4 O1 O4 89.2(2) . 7_445
Cu4 O1 O4 89.2(2) 6 7_445
Cu3 O1 O4 41.40(18) 7_445 7_445
Pb1 O1 O4 149.7(3) . 7_445
O6 O1 O4 134.28(15) . 7_445
O6 O1 O4 134.28(15) 6 7_445
O7 O1 O4 89.7(3) . 7_445
O8 O1 O4 51.88(17) 7_445 7_445
O8 O1 O4 51.88(17) 4_455 7_445
Cu4 O1 Se2 72.51(18) . 7_445
Cu4 O1 Se2 72.51(18) 6 7_445
Cu3 O1 Se2 71.23(18) 7_445 7_445
Pb1 O1 Se2 179.5(3) . 7_445
O6 O1 Se2 120.33(18) . 7_445
O6 O1 Se2 120.33(18) 6 7_445
O7 O1 Se2 119.5(2) . 7_445
O8 O1 Se2 30.17(10) 7_445 7_445
O8 O1 Se2 30.17(10) 4_455 7_445
O4 O1 Se2 29.83(14) 7_445 7_445
Cu4 O1 Br4 57.43(9) . .
Cu4 O1 Br4 152.4(3) 6 .
Cu3 O1 Br4 61.07(9) 7_445 .
Pb1 O1 Br4 99.56(13) . .
O6 O1 Br4 73.86(10) . .
O6 O1 Br4 157.5(2) 6 .
O7 O1 Br4 71.91(12) . .
O8 O1 Br4 66.48(11) 7_445 .
O8 O1 Br4 110.26(18) 4_455 .
O4 O1 Br4 68.10(10) 7_445 .
Se2 O1 Br4 80.20(10) 7_445 .
Cu6 O2 Cu6 113.1(3) . 4_445
Cu6 O2 Cu3 113.0(2) . .
Cu6 O2 Cu3 113.0(2) 4_445 .
Cu6 O2 Cu5 104.7(2) . .
Cu6 O2 Cu5 104.7(2) 4_445 .
Cu3 O2 Cu5 107.4(3) . .
Cu6 O2 O4 123.07(16) . .
Cu6 O2 O4 123.07(16) 4_445 .
Cu3 O2 O4 52.8(2) . .
Cu5 O2 O4 54.6(2) . .
Cu6 O2 O9 124.1(3) . 6_545
Cu6 O2 O9 50.56(14) 4_445 6_545
Cu3 O2 O9 122.5(2) . 6_545
Cu5 O2 O9 54.18(17) . 6_545
O4 O2 O9 88.3(2) . 6_545
Cu6 O2 O9 50.56(14) . .
Cu6 O2 O9 124.1(3) 4_445 .
Cu3 O2 O9 122.5(2) . .
Cu5 O2 O9 54.18(17) . .
O4 O2 O9 88.3(2) . .
O9 O2 O9 91.5(3) 6_545 .
Cu6 O2 O7 90.9(2) . 7_445
Cu6 O2 O7 90.9(2) 4_445 7_445
Cu3 O2 O7 43.54(19) . 7_445
Cu5 O2 O7 151.0(3) . 7_445
O4 O2 O7 96.3(3) . 7_445
O9 O2 O7 134.11(15) 6_545 7_445
O9 O2 O7 134.11(15) . 7_445
Cu6 O2 O9 91.0(2) . 4_445
Cu6 O2 O9 42.60(15) 4_445 4_445
Cu3 O2 O9 91.9(2) . 4_445
Cu5 O2 O9 147.2(2) . 4_445
O4 O2 O9 137.0(3) . 4_445
O9 O2 O9 93.16(17) 6_545 4_445
O9 O2 O9 134.5(3) . 4_445
O7 O2 O9 53.86(18) 7_445 4_445
Cu6 O2 O9 42.60(15) . 7_445
Cu6 O2 O9 91.0(2) 4_445 7_445
Cu3 O2 O9 91.9(2) . 7_445
Cu5 O2 O9 147.2(2) . 7_445
O4 O2 O9 137.0(3) . 7_445
O9 O2 O9 134.5(3) 6_545 7_445
O9 O2 O9 93.16(17) . 7_445
O7 O2 O9 53.86(18) 7_445 7_445
O9 O2 O9 53.6(2) 4_445 7_445
Cu6 O2 Se3 74.07(19) . 7_445
Cu6 O2 Se3 74.07(19) 4_445 7_445
Cu3 O2 Se3 75.0(2) . 7_445
Cu5 O2 Se3 177.5(3) . 7_445
O4 O2 Se3 127.8(3) . 7_445
O9 O2 Se3 124.62(18) 6_545 7_445
O9 O2 Se3 124.62(18) . 7_445
O7 O2 Se3 31.51(15) 7_445 7_445
O9 O2 Se3 31.47(11) 4_445 7_445
O9 O2 Se3 31.47(11) 7_445 7_445
Cu6 O2 O2 0.0 . 7_445
Cu6 O2 O2 113.1(3) 4_445 7_445
Cu3 O2 O2 113.0(2) . 7_445
Cu5 O2 O2 104.7(2) . 7_445
O4 O2 O2 123.07(16) . 7_445
O9 O2 O2 124.1(3) 6_545 7_445
O9 O2 O2 50.56(14) . 7_445
O7 O2 O2 90.9(2) 7_445 7_445
O9 O2 O2 91.0(2) 4_445 7_445
O9 O2 O2 42.60(15) 7_445 7_445
Se3 O2 O2 74.07(19) 7_445 7_445
Cu2 O3 Cu4 114.6(2) . 6_545
Cu2 O3 Cu4 114.6(2) . .
Cu4 O3 Cu4 112.4(3) 6_545 .
Cu2 O3 Cu1 118.4(3) . .
Cu4 O3 Cu1 97.2(2) 6_545 .
Cu4 O3 Cu1 97.2(2) . .
Cu2 O3 O8 116.5(2) . 4_445
Cu4 O3 O8 52.15(13) 6_545 4_445
Cu4 O3 O8 127.9(3) . 4_445
Cu1 O3 O8 48.95(14) . 4_445
Cu2 O3 O8 116.5(2) . 7_445
Cu4 O3 O8 127.9(3) 6_545 7_445
Cu4 O3 O8 52.15(13) . 7_445
Cu1 O3 O8 48.95(14) . 7_445
O8 O3 O8 95.2(3) 4_445 7_445
Cu2 O3 O5 44.71(19) . .
Cu4 O3 O5 92.1(2) 6_545 .
Cu4 O3 O5 92.1(2) . .
Cu1 O3 O5 163.1(3) . .
O8 O3 O5 132.28(14) 4_445 .
O8 O3 O5 132.28(14) 7_445 .
Cu2 O3 O6 93.7(2) . 6_545
Cu4 O3 O6 42.78(14) 6_545 6_545
Cu4 O3 O6 91.5(2) . 6_545
Cu1 O3 O6 138.5(2) . 6_545
O8 O3 O6 94.66(16) 4_445 6_545
O8 O3 O6 139.2(3) 7_445 6_545
O5 O3 O6 54.72(17) . 6_545
Cu2 O3 O6 93.7(2) . .
Cu4 O3 O6 91.5(2) 6_545 .
Cu4 O3 O6 42.78(15) . .
Cu1 O3 O6 138.5(2) . .
O8 O3 O6 139.2(3) 4_445 .
O8 O3 O6 94.66(16) 7_445 .
O5 O3 O6 54.72(17) . .
O6 O3 O6 54.4(2) 6_545 .
Cu2 O3 Br1 51.33(15) . .
Cu4 O3 Br1 123.23(16) 6_545 .
Cu4 O3 Br1 123.23(16) . .
Cu1 O3 Br1 67.02(18) . .
O8 O3 Br1 83.36(19) 4_445 .
O8 O3 Br1 83.36(19) 7_445 .
O5 O3 Br1 96.0(2) . .
O6 O3 Br1 137.15(19) 6_545 .
O6 O3 Br1 137.15(19) . .
Cu2 O3 Se1 77.1(2) . .
Cu4 O3 Se1 74.55(18) 6_545 .
Cu4 O3 Se1 74.55(18) . .
Cu1 O3 Se1 164.5(3) . .
O8 O3 Se1 126.30(17) 4_445 .
O8 O3 Se1 126.30(17) 7_445 .
O5 O3 Se1 32.44(15) . .
O6 O3 Se1 31.77(10) 6_545 .
O6 O3 Se1 31.77(10) . .
Br1 O3 Se1 128.5(2) . .
Cu2 O3 Br4 165.0(3) . .
Cu4 O3 Br4 60.14(16) 6_545 .
Cu4 O3 Br4 60.14(16) . .
Cu1 O3 Br4 76.63(19) . .
O8 O3 Br4 72.51(18) 4_445 .
O8 O3 Br4 72.51(18) 7_445 .
O5 O3 Br4 120.3(2) . .
O6 O3 Br4 73.01(16) 6_545 .
O6 O3 Br4 73.00(16) . .
Br1 O3 Br4 143.7(2) . .
Se1 O3 Br4 87.87(15) . .
Se2 O4 Cu3 127.3(4) . .
Se2 O4 Cu5 135.3(4) . .
Cu3 O4 Cu5 97.4(3) . .
Se2 O4 O2 176.0(4) . .
Cu3 O4 O2 48.6(2) . .
Cu5 O4 O2 48.7(2) . .
Se2 O4 O8 39.86(15) . .
Cu3 O4 O8 97.6(2) . .
Cu5 O4 O8 147.13(18) . .
O2 O4 O8 137.4(2) . .
Se2 O4 O8 39.86(15) . 6_545
Cu3 O4 O8 97.6(2) . 6_545
Cu5 O4 O8 147.13(18) . 6_545
O2 O4 O8 137.4(2) . 6_545
O8 O4 O8 58.1(2) . 6_545
Se2 O4 O1 88.2(3) . 7_445
Cu3 O4 O1 39.14(17) . 7_445
Cu5 O4 O1 136.5(3) . 7_445
O2 O4 O1 87.8(3) . 7_445
O8 O4 O1 63.7(2) . 7_445
O8 O4 O1 63.7(2) 6_545 7_445
Se2 O4 Br3 94.2(2) . .
Cu3 O4 Br3 138.5(3) . .
Cu5 O4 Br3 41.12(13) . .
O2 O4 Br3 89.9(2) . .
O8 O4 Br3 118.2(2) . .
O8 O4 Br3 118.2(2) 6_545 .
O1 O4 Br3 177.6(3) 7_445 .
Se2 O4 O9 136.0(2) . .
Cu3 O4 O9 85.9(2) . .
Cu5 O4 O9 33.51(10) . .
O2 O4 O9 46.73(16) . .
O8 O4 O9 119.38(11) . .
O8 O4 O9 175.8(2) 6_545 .
O1 O4 O9 118.7(2) 7_445 .
Br3 O4 O9 59.37(13) . .
Se2 O4 O9 136.0(2) . 6_545
Cu3 O4 O9 85.9(2) . 6_545
Cu5 O4 O9 33.51(10) . 6_545
O2 O4 O9 46.73(16) . 6_545
O8 O4 O9 175.8(2) . 6_545
O8 O4 O9 119.38(11) 6_545 6_545
O1 O4 O9 118.7(2) 7_445 6_545
Br3 O4 O9 59.37(13) . 6_545
O9 O4 O9 62.92(18) . 6_545
Se2 O4 Cu4 70.13(19) . 4_445
Cu3 O4 Cu4 62.95(16) . 4_445
Cu5 O4 Cu4 145.74(18) . 4_445
O2 O4 Cu4 106.3(2) . 4_445
O8 O4 Cu4 66.71(17) . 4_445
O8 O4 Cu4 34.68(12) 6_545 4_445
O1 O4 Cu4 32.70(9) 7_445 4_445
Br3 O4 Cu4 148.62(12) . 4_445
O9 O4 Cu4 148.8(2) . 4_445
O9 O4 Cu4 113.34(11) 6_545 4_445
Se2 O4 Cu4 70.13(19) . 7_445
Cu3 O4 Cu4 62.95(16) . 7_445
Cu5 O4 Cu4 145.74(18) . 7_445
O2 O4 Cu4 106.3(2) . 7_445
O8 O4 Cu4 34.68(12) . 7_445
O8 O4 Cu4 66.71(17) 6_545 7_445
O1 O4 Cu4 32.70(9) 7_445 7_445
Br3 O4 Cu4 148.62(12) . 7_445
O9 O4 Cu4 113.34(11) . 7_445
O9 O4 Cu4 148.8(2) 6_545 7_445
Cu4 O4 Cu4 52.18(10) 4_445 7_445
Se1 O5 Cu2 129.5(4) . 5_546
Se1 O5 Cu2 126.9(4) . .
Cu2 O5 Cu2 103.6(3) 5_546 .
Se1 O5 O5 177.6(5) . 5_546
Cu2 O5 O5 52.9(2) 5_546 5_546
Cu2 O5 O5 50.7(2) . 5_546
Se1 O5 O6 39.40(14) . 6_545
Cu2 O5 O6 142.4(2) 5_546 6_545
Cu2 O5 O6 98.7(2) . 6_545
O5 O5 O6 139.1(3) 5_546 6_545
Se1 O5 O6 39.40(14) . .
Cu2 O5 O6 142.4(2) 5_546 .
Cu2 O5 O6 98.7(2) . .
O5 O5 O6 139.1(3) 5_546 .
O6 O5 O6 60.2(2) 6_545 .
Se1 O5 O3 85.7(3) . .
Cu2 O5 O3 144.8(3) 5_546 .
Cu2 O5 O3 41.19(18) . .
O5 O5 O3 91.9(4) 5_546 .
O6 O5 O3 63.48(19) 6_545 .
O6 O5 O3 63.48(19) . .
Se1 O5 Br1 82.7(2) . 5_546
Cu2 O5 Br1 46.78(15) 5_546 5_546
Cu2 O5 Br1 150.4(3) . 5_546
O5 O5 Br1 99.7(3) 5_546 5_546
O6 O5 Br1 106.8(2) 6_545 5_546
O6 O5 Br1 106.8(2) . 5_546
O3 O5 Br1 168.4(3) . 5_546
Se1 O5 Cu4 68.52(18) . 6_545
Cu2 O5 Cu4 149.24(14) 5_546 6_545
Cu2 O5 Cu4 64.54(16) . 6_545
O5 O5 Cu4 109.4(3) 5_546 6_545
O6 O5 Cu4 34.21(12) 6_545 6_545
O6 O5 Cu4 68.23(16) . 6_545
O3 O5 Cu4 33.16(9) . 6_545
Br1 O5 Cu4 139.37(16) 5_546 6_545
Se1 O5 Cu4 68.52(18) . .
Cu2 O5 Cu4 149.24(14) 5_546 .
Cu2 O5 Cu4 64.54(16) . .
O5 O5 Cu4 109.4(3) 5_546 .
O6 O5 Cu4 68.23(16) 6_545 .
O6 O5 Cu4 34.21(12) . .
O3 O5 Cu4 33.16(9) . .
Br1 O5 Cu4 139.37(16) 5_546 .
Cu4 O5 Cu4 54.11(10) 6_545 .
Se1 O5 Br5B 109.5(3) . 5_556
Cu2 O5 Br5B 61.9(2) 5_546 5_556
Cu2 O5 Br5B 94.0(3) . 5_556
O5 O5 Br5B 71.4(3) 5_546 5_556
O6 O5 Br5B 146.1(3) 6_545 5_556
O6 O5 Br5B 87.0(2) . 5_556
O3 O5 Br5B 111.1(2) . 5_556
Br1 O5 Br5B 73.0(2) 5_546 5_556
Cu4 O5 Br5B 142.7(2) 6_545 5_556
Cu4 O5 Br5B 89.69(19) . 5_556
Se1 O5 Br5B 109.5(3) . 5_546
Cu2 O5 Br5B 61.9(2) 5_546 5_546
Cu2 O5 Br5B 94.0(3) . 5_546
O5 O5 Br5B 71.4(3) 5_546 5_546
O6 O5 Br5B 87.0(2) 6_545 5_546
O6 O5 Br5B 146.1(3) . 5_546
O3 O5 Br5B 111.1(2) . 5_546
Br1 O5 Br5B 73.0(2) 5_546 5_546
Cu4 O5 Br5B 89.69(19) 6_545 5_546
Cu4 O5 Br5B 142.7(2) . 5_546
Br5B O5 Br5B 123.5(4) 5_556 5_546
Se1 O6 Cu4 125.8(2) . .
Se1 O6 Pb1 135.1(2) . .
Cu4 O6 Pb1 97.99(16) . .
Se1 O6 O5 40.22(15) . .
Cu4 O6 O5 97.1(2) . .
Pb1 O6 O5 154.6(2) . .
Se1 O6 O1 171.3(3) . .
Cu4 O6 O1 46.00(15) . .
Pb1 O6 O1 52.31(15) . .
O5 O6 O1 136.3(3) . .
Se1 O6 O6 39.02(15) . 6_545
Cu4 O6 O6 97.66(12) . 6_545
Pb1 O6 O6 137.19(10) . 6_545
O5 O6 O6 59.91(11) . 6_545
O1 O6 O6 133.37(13) . 6_545
Se1 O6 O3 84.80(18) . .
Cu4 O6 O3 41.01(12) . .
Pb1 O6 O3 138.3(2) . .
O5 O6 O3 61.8(2) . .
O1 O6 O3 86.98(19) . .
O6 O6 O3 62.78(10) 6_545 .
Se1 O6 Cu4 68.08(13) . 6_545
Cu4 O6 Cu4 63.71(11) . 6_545
Pb1 O6 Cu4 137.90(16) . 6_545
O5 O6 Cu4 67.45(14) . 6_545
O1 O6 Cu4 103.29(16) . 6_545
O6 O6 Cu4 33.95(7) 6_545 6_545
O3 O6 Cu4 32.96(8) . 6_545
Se1 O6 Br2 85.21(16) . 3
Cu4 O6 Br2 139.20(18) . 3
Pb1 O6 Br2 63.18(9) . 3
O5 O6 Br2 92.22(17) . 3
O1 O6 Br2 103.40(16) . 3
O6 O6 Br2 121.06(7) 6_545 3
O3 O6 Br2 148.7(2) . 3
Cu4 O6 Br2 153.29(13) 6_545 3
Se1 O6 Br3 76.67(15) . 5_545
Cu4 O6 Br3 124.04(18) . 5_545
Pb1 O6 Br3 70.10(11) . 5_545
O5 O6 Br3 116.72(17) . 5_545
O1 O6 Br3 105.21(19) . 5_545
O6 O6 Br3 68.10(7) 6_545 5_545
O3 O6 Br3 120.86(16) . 5_545
Cu4 O6 Br3 88.73(10) 6_545 5_545
Br2 O6 Br3 85.25(10) 3 5_545
Se1 O6 Cu2 69.19(14) . .
Cu4 O6 Cu2 63.14(12) . .
Pb1 O6 Cu2 152.76(16) . .
O5 O6 Cu2 34.00(15) . .
O1 O6 Cu2 104.91(19) . .
O6 O6 Cu2 68.13(7) 6_545 .
O3 O6 Cu2 31.91(13) . .
Cu4 O6 Cu2 53.73(7) 6_545 .
Br2 O6 Cu2 117.33(12) 3 .
Br3 O6 Cu2 136.22(12) 5_545 .
Se1 O6 O6 140.98(15) . 6
Cu4 O6 O6 82.34(12) . 6
Pb1 O6 O6 42.81(10) . 6
O5 O6 O6 120.09(11) . 6
O1 O6 O6 46.63(13) . 6
O6 O6 O6 180.0 6_545 6
O3 O6 O6 117.22(10) . 6
Cu4 O6 O6 146.05(7) 6_545 6
Br2 O6 O6 58.94(7) 3 6
Br3 O6 O6 111.91(7) 5_545 6
Cu2 O6 O6 111.87(7) . 6
Se3 O7 Cu3 125.9(4) . 7_445
Se3 O7 Pb1 136.8(3) . .
Cu3 O7 Pb1 97.3(3) 7_445 .
Se3 O7 O9 39.11(15) . .
Cu3 O7 O9 98.2(2) 7_445 .
Pb1 O7 O9 146.07(17) . .
Se3 O7 O9 39.11(15) . 6
Cu3 O7 O9 98.2(2) 7_445 6
Pb1 O7 O9 146.07(17) . 6
O9 O7 O9 59.9(2) . 6
Se3 O7 O1 171.5(4) . .
Cu3 O7 O1 45.59(19) 7_445 .
Pb1 O7 O1 51.70(18) . .
O9 O7 O1 135.3(2) . .
O9 O7 O1 135.3(2) 6 .
Se3 O7 O2 85.3(3) . 7_445
Cu3 O7 O2 40.62(17) 7_445 7_445
Pb1 O7 O2 137.9(3) . 7_445
O9 O7 O2 63.4(2) . 7_445
O9 O7 O2 63.4(2) 6 7_445
O1 O7 O2 86.2(3) . 7_445
Se3 O7 Cu6 68.51(18) . .
Cu3 O7 Cu6 63.62(15) 7_445 .
Pb1 O7 Cu6 145.47(15) . .
O9 O7 Cu6 34.57(12) . .
O9 O7 Cu6 68.12(17) 6 .
O1 O7 Cu6 104.0(2) . .
O2 O7 Cu6 32.75(9) 7_445 .
Se3 O7 Cu6 68.51(18) . 4_455
Cu3 O7 Cu6 63.62(15) 7_445 4_455
Pb1 O7 Cu6 145.47(15) . 4_455
O9 O7 Cu6 68.12(17) . 4_455
O9 O7 Cu6 34.57(12) 6 4_455
O1 O7 Cu6 104.0(2) . 4_455
O2 O7 Cu6 32.75(9) 7_445 4_455
Cu6 O7 Cu6 53.68(9) . 4_455
Se3 O7 Br4 111.11(15) . 1_565
Cu3 O7 Br4 56.94(8) 7_445 1_565
Pb1 O7 Br4 91.14(13) . 1_565
O9 O7 Br4 122.5(2) . 1_565
O9 O7 Br4 72.70(12) 6 1_565
O1 O7 Br4 65.34(11) . 1_565
O2 O7 Br4 67.56(11) 7_445 1_565
Cu6 O7 Br4 100.01(14) . 1_565
Cu6 O7 Br4 54.43(6) 4_455 1_565
Se3 O7 Br4 111.11(15) . .
Cu3 O7 Br4 56.94(8) 7_445 .
Pb1 O7 Br4 91.14(13) . .
O9 O7 Br4 72.70(12) . .
O9 O7 Br4 122.5(2) 6 .
O1 O7 Br4 65.34(11) . .
O2 O7 Br4 67.56(11) 7_445 .
Cu6 O7 Br4 54.43(6) . .
Cu6 O7 Br4 100.01(14) 4_455 .
Br4 O7 Br4 113.57(16) 1_565 .
Se3 O7 O4 123.1(3) . 7_445
Cu3 O7 O4 2.81(14) 7_445 7_445
Pb1 O7 O4 100.1(2) . 7_445
O9 O7 O4 95.8(2) . 7_445
O9 O7 O4 95.8(2) 6 7_445
O1 O7 O4 48.39(19) . 7_445
O2 O7 O4 37.82(17) 7_445 7_445
Cu6 O7 O4 61.20(13) . 7_445
Cu6 O7 O4 61.20(13) 4_455 7_445
Br4 O7 O4 57.15(8) 1_565 7_445
Br4 O7 O4 57.15(8) . 7_445
Se2 O8 Cu1 132.5(3) . 7_445
Se2 O8 Cu4 127.7(2) . 7_445
Cu1 O8 Cu4 93.91(17) 7_445 7_445
Se2 O8 O3 174.6(3) . 7_445
Cu1 O8 O3 49.61(15) 7_445 7_445
Cu4 O8 O3 47.93(15) 7_445 7_445
Se2 O8 O8 41.92(15) . 6_545
Cu1 O8 O8 165.55(14) 7_445 6_545
Cu4 O8 O8 98.02(11) 7_445 6_545
O3 O8 O8 137.60(14) 7_445 6_545
Se2 O8 O4 39.38(15) . .
Cu1 O8 O4 125.3(2) 7_445 .
Cu4 O8 O4 98.2(2) 7_445 .
O3 O8 O4 135.4(3) 7_445 .
O8 O8 O4 60.96(11) 6_545 .
Se2 O8 O1 88.42(18) . 7_445
Cu1 O8 O1 129.2(2) 7_445 7_445
Cu4 O8 O1 39.27(11) 7_445 7_445
O3 O8 O1 87.17(19) 7_445 7_445
O8 O8 O1 64.80(9) 6_545 7_445
O4 O8 O1 64.4(2) . 7_445
Se2 O8 Br2 87.77(17) . 7_445
Cu1 O8 Br2 45.27(10) 7_445 7_445
Cu4 O8 Br2 136.77(16) 7_445 7_445
O3 O8 Br2 94.80(16) 7_445 7_445
O8 O8 Br2 124.67(7) 6_545 7_445
O4 O8 Br2 97.20(18) . 7_445
O1 O8 Br2 153.5(2) 7_445 7_445
Se2 O8 Br5A 107.99(17) . 7_445
Cu1 O8 Br5A 111.61(19) 7_445 7_445
Cu4 O8 Br5A 62.61(12) 7_445 7_445
O3 O8 Br5A 73.33(16) 7_445 7_445
O8 O8 Br5A 67.52(7) 6_545 7_445
O4 O8 Br5A 121.30(17) . 7_445
O1 O8 Br5A 69.78(15) 7_445 7_445
Br2 O8 Br5A 135.99(15) 7_445 7_445
Se2 O8 Cu7 100.97(19) . 7_445
Cu1 O8 Cu7 92.67(17) 7_445 7_445
Cu4 O8 Cu7 98.81(17) 7_445 7_445
O3 O8 Cu7 83.45(19) 7_445 7_445
O8 O8 Cu7 77.51(8) 6_545 7_445
O4 O8 Cu7 136.82(17) . 7_445
O1 O8 Cu7 109.49(18) 7_445 7_445
Br2 O8 Cu7 96.97(13) 7_445 7_445
Br5A O8 Cu7 40.62(8) 7_445 7_445
Se2 O8 Cu4 72.01(13) . 4_445
Cu1 O8 Cu4 155.2(2) 7_445 4_445
Cu4 O8 Cu4 62.57(11) 7_445 4_445
O3 O8 Cu4 105.63(18) 7_445 4_445
O8 O8 Cu4 35.46(7) 6_545 4_445
O4 O8 Cu4 69.40(14) . 4_445
O1 O8 Cu4 33.36(8) 7_445 4_445
Br2 O8 Cu4 159.51(14) 7_445 4_445
Br5A O8 Cu4 52.25(7) 7_445 4_445
Cu7 O8 Cu4 84.02(11) 7_445 4_445
Se2 O8 Cu3 69.55(15) . .
Cu1 O8 Cu3 124.42(19) 7_445 .
Cu4 O8 Cu3 63.53(12) 7_445 .
O3 O8 Cu3 105.1(2) 7_445 .
O8 O8 Cu3 68.75(7) 6_545 .
O4 O8 Cu3 34.65(15) . .
O1 O8 Cu3 33.18(13) 7_445 .
Br2 O8 Cu3 122.30(14) 7_445 .
Br5A O8 Cu3 101.68(12) 7_445 .
Cu7 O8 Cu3 138.14(14) 7_445 .
Cu4 O8 Cu3 54.13(7) 4_445 .
Se3 O9 Cu6 124.6(2) . .
Se3 O9 Cu5 141.1(3) . .
Cu6 O9 Cu5 94.20(18) . .
Se3 O9 O2 171.6(3) . .
Cu6 O9 O2 46.99(15) . .
Cu5 O9 O2 47.25(15) . .
Se3 O9 O9 39.22(16) . 6
Cu6 O9 O9 97.44(12) . 6
Cu5 O9 O9 150.00(13) . 6
O2 O9 O9 135.76(14) . 6
Se3 O9 O7 39.13(15) . .
Cu6 O9 O7 96.8(2) . .
Cu5 O9 O7 145.4(2) . .
O2 O9 O7 134.9(3) . .
O9 O9 O7 60.06(12) 6 .
Se3 O9 O2 84.79(19) . 7_445
Cu6 O9 O2 39.86(12) . 7_445
Cu5 O9 O2 134.0(2) . 7_445
O2 O9 O2 86.84(17) . 7_445
O9 O9 O2 63.19(10) 6 7_445
O7 O9 O2 62.8(2) . 7_445
Se3 O9 Br3 99.24(19) . .
Cu6 O9 Br3 135.97(18) . .
Cu5 O9 Br3 41.82(9) . .
O2 O9 Br3 89.08(17) . .
O9 O9 Br3 121.93(7) 6 .
O7 O9 Br3 118.7(2) . .
O2 O9 Br3 174.87(17) 7_445 .
Se3 O9 Cu6 68.09(14) . 4_455
Cu6 O9 Cu6 63.09(11) . 4_455
Cu5 O9 Cu6 145.1(2) . 4_455
O2 O9 Cu6 104.84(18) . 4_455
O9 O9 Cu6 34.35(7) 6 4_455
O7 O9 Cu6 67.55(14) . 4_455
O2 O9 Cu6 32.60(9) 7_445 4_455
Br3 O9 Cu6 152.22(15) . 4_455
Se3 O9 O4 141.3(2) . .
Cu6 O9 O4 83.94(18) . .
Cu5 O9 O4 32.86(11) . .
O2 O9 O4 44.93(19) . .
O9 O9 O4 121.46(9) 6 .
O7 O9 O4 178.3(2) . .
O2 O9 O4 118.4(2) 7_445 .
Br3 O9 O4 59.96(13) . .
Cu6 O9 O4 114.16(15) 4_455 .
Se3 O9 Cu3 68.24(15) . 7_445
Cu6 O9 Cu3 62.52(12) . 7_445
Cu5 O9 Cu3 140.97(19) . 7_445
O2 O9 Cu3 104.1(2) . 7_445
O9 O9 Cu3 68.15(7) 6 7_445
O7 O9 Cu3 34.24(15) . 7_445
O2 O9 Cu3 32.48(14) 7_445 7_445
Br3 O9 Cu3 146.76(15) . 7_445
Cu6 O9 Cu3 53.32(7) 4_455 7_445
O4 O9 Cu3 146.42(18) . 7_445
Se3 O9 O9 140.78(16) . 6_545
Cu6 O9 O9 82.55(12) . 6_545
Cu5 O9 O9 30.00(13) . 6_545
O2 O9 O9 44.24(14) . 6_545
O9 O9 O9 180.0 6 6_545
O7 O9 O9 119.94(12) . 6_545
O2 O9 O9 116.81(10) 7_445 6_545
Br3 O9 O9 58.08(7) . 6_545
Cu6 O9 O9 145.65(7) 4_455 6_545
O4 O9 O9 58.54(9) . 6_545
Cu3 O9 O9 111.85(7) 7_445 6_545

loop_
_geom_bond_atom_site_label_1
_geom_bond_atom_site_label_2
_geom_bond_distance
_geom_bond_site_symmetry_2
Pb1 O1 2.259(6) .
Pb1 O6 2.472(4) .
Pb1 O6 2.472(4) 6
Pb1 O7 2.493(6) .
Pb1 Br2 3.2597(12) 3
Pb1 Cu4 3.3702(10) .
Pb1 Cu4 3.3702(10) 6
Pb1 Cu3 3.3885(15) 7_445
Pb1 Br3 3.5617(10) 5_545
Pb1 Br3 3.5617(10) 5
Se1 O6 1.700(4) 6_545
Se1 O6 1.700(4) .
Se1 O5 1.729(7) .
Se1 O3 3.215(6) .
Se1 Cu4 3.2716(13) .
Se1 Cu4 3.2716(13) 6_545
Se1 Cu2 3.3269(18) 5_546
Se1 Cu2 3.3431(17) .
Se1 Br1 3.5467(15) 5_546
Se1 Br3 3.5564(17) 5_545
Se2 O4 1.687(7) .
Se2 O8 1.704(4) .
Se2 O8 1.704(4) 6_545
Se2 Cu3 3.3132(16) .
Se2 Cu1 3.3254(10) 7_435
Se2 Cu1 3.3254(10) 7_445
Se2 Cu4 3.3518(13) 4_445
Se2 Cu4 3.3518(13) 7_445
Se2 Br1 3.3852(17) 1_554
Se2 O1 3.389(6) 7_445
Se2 Cu5 3.4772(18) .
Se2 Br2 3.6376(11) 7_445
Se3 O9 1.691(4) .
Se3 O9 1.691(4) 6
Se3 O7 1.692(7) .
Se3 O2 3.226(6) 7_445
Se3 Cu6 3.2569(11) .
Se3 Cu6 3.2569(11) 4_455
Se3 Cu3 3.2917(16) 7_445
Se3 Cu5 3.5829(11) 1_565
Se3 Cu5 3.5830(11) .
Br1 Cu2 2.4441(16) .
Br1 Cu7 2.526(3) 4_446
Br1 Cu7 2.526(3) 7_446
Br1 Cu7 2.610(3) 6_545
Br1 Cu7 2.610(3) .
Br1 Cu1 2.9706(18) .
Br1 O3 3.129(6) .
Br1 O5 3.323(7) 5_546
Br1 Se2 3.3852(17) 1_556
Br1 Se1 3.5467(15) 5_546
Br1 O8 3.631(5) 1_556
Br1 O8 3.631(5) 6_546
Br2 Cu1 2.3619(16) .
Br2 Cu7 2.513(3) 7_446
Br2 Cu7 2.513(3) 4_446
Br2 Pb1 3.2597(12) 3_445
Br2 O8 3.281(4) 7_445
Br2 O8 3.281(4) 4_445
Br2 O6 3.515(4) 3_445
Br2 O6 3.515(4) 8_445
Br2 Se2 3.6376(11) 7_445
Br2 Se2 3.6376(11) 7_435
Br2 Br5B 3.792(15) 7_446
Br2 Br5A 3.945(2) 7_446
Br3 Cu5 2.3467(17) .
Br3 O9 3.450(5) .
Br3 O9 3.450(5) 6_545
Br3 O4 3.471(7) .
Br3 O6 3.540(5) 5_545
Br3 O6 3.540(5) 2
Br3 Se1 3.5564(17) 5_545
Br3 Pb1 3.5617(10) 5_545
Br3 Pb1 3.5617(10) 5
Br3 O7 4.206(4) 5
Br3 O7 4.206(4) 5_545
Br3 O2 4.254(6) .
Br4 Cu4 3.0183(13) .
Br4 Cu4 3.0183(13) 6_545
Br4 Cu3 3.1401(9) 7_435
Br4 Cu3 3.1401(9) 7_445
Br4 Cu6 3.3100(11) 4_445
Br4 Cu6 3.3100(11) .
Br4 O3 3.474(6) .
Br4 Cu1 3.5684(18) .
Br4 O1 3.582(3) .
Br4 O1 3.582(3) 1_545
Br4 O8 3.631(5) 7_445
Br4 O8 3.631(5) 4_445
Cu1 O8 1.928(4) 4_445
Cu1 O8 1.928(4) 7_445
Cu1 O3 1.947(6) .
Cu1 Cu4 2.8908(13) 6_545
Cu1 Cu4 2.8908(13) .
Cu1 Cu7 3.103(3) 7_446
Cu1 Cu7 3.103(3) 4_446
Cu1 Cu2 3.2844(18) .
Cu1 Se2 3.3254(10) 7_435
Cu1 Se2 3.3254(10) 7_445
Cu2 O3 1.878(6) .
Cu2 O5 1.947(6) 5_546
Cu2 O5 2.006(7) .
Cu2 Cu2 3.108(3) 5_546
Cu2 Br5A 3.1420(9) .
Cu2 Br5A 3.1420(9) 1_545
Cu2 Br5B 3.1495(16) .
Cu2 Br5B 3.1495(15) 1_545
Cu2 Cu4 3.1844(15) 6_545
Cu2 Cu4 3.1845(15) .
Cu3 O2 1.891(7) .
Cu3 O1 1.915(6) 7_445
Cu3 O7 2.001(6) 7_445
Cu3 O4 2.007(6) .
Cu3 Cu5 3.0625(18) .
Cu3 Br4 3.1401(9) 7_435
Cu3 Br4 3.1401(9) 7_445
Cu3 Cu6 3.1432(12) .
Cu3 Cu6 3.1432(12) 4_445
Cu3 Cu4 3.1663(14) 4_445
Cu3 Cu4 3.1663(14) 7_445
Cu3 Se3 3.2917(16) 7_445
Cu4 O1 1.905(4) .
Cu4 O3 1.906(4) .
Cu4 O6 1.973(4) .
Cu4 O8 2.027(4) 7_445
Cu4 Br5A 2.986(2) .
Cu4 Cu4 3.1014(16) 6
Cu4 Cu3 3.1662(14) 7_445
Cu4 Cu4 3.1672(16) 6_545
Cu5 O2 1.908(6) .
Cu5 O4 2.070(7) .
Cu5 O9 2.106(4) .
Cu5 O9 2.106(4) 6_545
Cu5 Cu6 2.9971(11) 4_445
Cu5 Cu6 2.9971(11) .
Cu5 Se3 3.5830(11) 1_545
Cu5 Br4 4.4617(14) 7_435
Cu6 O2 1.878(4) 7_445
Cu6 O2 1.878(4) .
Cu6 O9 1.983(5) 7_445
Cu6 O9 1.983(5) .
Cu6 Cu5 2.9971(11) 7_445
Cu6 Cu6 3.1343(9) 4_455
Cu6 Cu6 3.1343(9) 4_445
Cu6 Cu3 3.1432(12) 7_445
Cu6 Se3 3.2569(11) 7_445
Br5A Br5B 0.501(12) .
Br5A Cu7 2.331(4) .
Br5A Cu7 2.331(4) 6
Br5A Br5B 2.953(13) 5_556
Br5A Cu4 2.986(2) 6
Br5A Cu2 3.1420(9) 1_565
Br5A O8 3.315(5) 7_445
Br5A O8 3.315(5) 4_455
Br5A Br5A 3.421(5) 5_556
Br5A O3 3.546(3) 1_565
Br5B Cu7 2.495(14) .
Br5B Cu7 2.495(14) 6
Br5B Br5B 2.50(3) 5_556
Br5B Br5A 2.953(13) 5_556
Br5B Cu2 3.1495(15) 1_565
Br5B Cu4 3.338(12) 6
Br5B O5 3.559(7) 5_556
Br5B O5 3.559(7) 5_546
Br5B O5 3.618(8) 1_565
Cu7 Cu7 1.067(5) 6
Cu7 Br2 2.513(3) 7_446
Cu7 Br1 2.526(3) 7_446
Cu7 Cu1 3.103(3) 7_446
Cu7 Cu7 3.390(6) 7_446
Cu7 O8 3.397(6) 7_445
Cu7 Br1 3.674(3) 1_565
Cu7 O8 3.774(6) 4_455
O1 Cu4 1.905(4) 6
O1 Cu3 1.915(6) 7_445
O1 O6 2.641(6) .
O1 O6 2.641(6) 6
O1 O7 2.675(9) .
O1 O8 2.977(7) 7_445
O1 O8 2.977(7) 4_455
O1 O4 2.993(9) 7_445
O1 Se2 3.389(6) 7_445
O2 Cu6 1.878(4) 4_445
O2 O4 2.469(9) .
O2 O9 2.546(6) 6_545
O2 O9 2.546(6) .
O2 O7 2.890(9) 7_445
O2 O9 2.905(7) 4_445
O2 O9 2.905(7) 7_445
O2 Se3 3.226(6) 7_445
O2 O2 3.756(7) 7_445
O3 Cu4 1.906(4) 6_545
O3 O8 2.527(6) 4_445
O3 O8 2.527(6) 7_445
O3 O5 2.844(9) .
O3 O6 2.887(7) 6_545
O3 O6 2.887(7) .
O4 O8 2.611(7) .
O4 O8 2.611(7) 6_545
O4 O1 2.993(9) 7_445
O4 O9 3.495(7) .
O4 O9 3.495(7) 6_545
O4 Cu4 3.526(6) 4_445
O4 Cu4 3.526(6) 7_445
O5 Cu2 1.947(6) 5_546
O5 O5 2.444(13) 5_546
O5 O6 2.634(7) 6_545
O5 O6 2.634(7) .
O5 Br1 3.323(7) 5_546
O5 Cu4 3.482(6) 6_545
O5 Br5B 3.559(7) 5_556
O5 Br5B 3.559(7) 5_546
O6 O6 2.641(8) 6_545
O6 Cu4 3.501(4) 6_545
O6 Br2 3.515(4) 3
O6 Br3 3.540(5) 5_545
O6 O6 3.627(8) 6
O7 Cu3 2.001(6) 7_445
O7 O9 2.625(7) .
O7 O9 2.625(7) 6
O7 O2 2.890(9) 7_445
O7 Cu6 3.471(6) 4_455
O7 Br4 3.746(4) 1_565
O7 O4 4.003(9) 7_445
O8 Cu1 1.928(4) 7_445
O8 Cu4 2.027(4) 7_445
O8 O3 2.528(6) 7_445
O8 O8 2.536(8) 6_545
O8 O1 2.977(7) 7_445
O8 Br2 3.281(4) 7_445
O8 Br5A 3.315(5) 7_445
O8 Cu7 3.397(6) 7_445
O8 Cu4 3.460(4) 4_445
O9 O9 2.620(8) 6
O9 O2 2.905(7) 7_445
O9 Cu6 3.485(4) 4_455
O9 Cu3 3.520(5) 7_445
O9 O9 3.648(8) 6_545

_cod_database_fobs_code 2108346
